data_7038030
loop_
_publ_author_name
'Mart\'inez-Ferrat\'e, Oriol'
'L\'opez-Valbuena, Josep M'
'Belmonte, Marta Mart\'inez'
'White, Andrew J. P.'
'Benet-Buchholz, Jordi'
'Britovsek, George J. P.'
'Claver, Carmen'
'van Leeuwen, Piet W. N. M.'

_publ_section_title
;
 Novel iminopyridine derivatives: ligands for preparation of Fe(ii) and
 Cu(ii) dinuclear complexes.
;
_journal_issue 8
_journal_name_full 'Dalton transactions (Cambridge, England : 2003)'
_journal_page_first 3564
_journal_page_last 3576
_journal_paper_doi 10.1039/c5dt04358a
_journal_volume 45
_journal_year 2016
_chemical_formula_moiety 'C80.83 H65.33 F6 Fe2 N10 O10.83 S2, 2(C F3 O3 S), (C2 H3 N)'
_chemical_formula_sum 'C84.83 H68.33 F12 Fe2 N11 O16.83 S4'
_chemical_formula_weight 1979.11
_chemical_name_systematic
; 
 ? 
;
_space_group_IT_number 2
_symmetry_cell_setting triclinic
_symmetry_space_group_name_Hall '-P 1'
_symmetry_space_group_name_H-M 'P -1'
_atom_sites_solution_hydrogens geom
_atom_sites_solution_primary direct
_atom_sites_solution_secondary difmap
_audit_creation_method SHELXL-97
_audit_update_record
;
2015-11-16 deposited with the CCDC.
2016-01-08 downloaded from the CCDC.
;
_cell_angle_alpha 114.155(2)
_cell_angle_beta 98.1770(18)
_cell_angle_gamma 104.8208(19)
_cell_formula_units_Z 3
_cell_length_a 13.0865(3)
_cell_length_b 24.7981(6)
_cell_length_c 24.8927(6)
_cell_measurement_reflns_used 18616
_cell_measurement_temperature 173
_cell_measurement_theta_max 29.5771
_cell_measurement_theta_min 2.9858
_cell_volume 6840.8(3)
_computing_cell_refinement 'CrysAlis RED, Oxford Diffraction Ltd'
_computing_data_collection 'CrysAlis CCD, Oxford Diffraction Ltd'
_computing_data_reduction 'CrysAlis RED, Oxford Diffraction Ltd'
_computing_molecular_graphics 'Bruker SHELXTL'
_computing_publication_material 'Bruker SHELXTL'
_computing_structure_refinement 'SHELXL-97 (Sheldrick, 1997)'
_computing_structure_solution 'SHELXS-97 (Sheldrick, 1990)'
_diffrn_ambient_temperature 173
_diffrn_detector_area_resol_mean 15.9825
_diffrn_measured_fraction_theta_full 0.982
_diffrn_measured_fraction_theta_max 0.822
_diffrn_measurement_device_type 'OD Xcalibur 3'
_diffrn_measurement_method 'omega scans'
_diffrn_radiation_monochromator graphite
_diffrn_radiation_source 'Enhance (Mo) X-ray Source'
_diffrn_radiation_type MoK\a
_diffrn_radiation_wavelength 0.71073
_diffrn_reflns_av_R_equivalents 0.0271
_diffrn_reflns_av_sigmaI/netI 0.0533
_diffrn_reflns_limit_h_max 16
_diffrn_reflns_limit_h_min -17
_diffrn_reflns_limit_k_max 25
_diffrn_reflns_limit_k_min -31
_diffrn_reflns_limit_l_max 33
_diffrn_reflns_limit_l_min -28
_diffrn_reflns_number 59011
_diffrn_reflns_theta_full 27.00
_diffrn_reflns_theta_max 29.64
_diffrn_reflns_theta_min 2.99
_exptl_absorpt_coefficient_mu 0.505
_exptl_absorpt_correction_T_max 0.937
_exptl_absorpt_correction_T_min 0.879
_exptl_absorpt_correction_type analytical
_exptl_absorpt_process_details
; 
CrysAlisPro, Agilent Technologies, 
Version 1.171.35.15 (release 03-08-2011 CrysAlis171 .NET) 
(compiled Aug  3 2011,13:03:54) 
Analytical numeric absorption correction using a multifaceted crystal 
model based on expressions derived by R.C. Clark & J.S. Reid. 
(Clark, R. C. & Reid, J. S. (1995). Acta Cryst. A51, 887-897) 
;
_exptl_crystal_colour Brown
_exptl_crystal_density_diffrn 1.441
_exptl_crystal_density_method 'not measured'
_exptl_crystal_description blocks
_exptl_crystal_F_000 3039
_exptl_crystal_size_max 0.44
_exptl_crystal_size_mid 0.33
_exptl_crystal_size_min 0.17
_platon_squeeze_details
;
 SQUEEZE suggested 69 e/cell = 34.5 e/asu = 23 e/Fe2 complex
 The coordinated solvents are MeCN (C2H3N = 22e) and dmf (C3H7NO = 40e)
 The solvent before SQUEEZE looked most like MeCN
 1MeCN = (1 x 22) = 22e so this was used as the solvent present.
 
 Thus Fe2 complex is low by 1(C2H3N) = C2 H3 N, and the UNIT low by
 C6 H9 N3, i.e. C248.5 H196 N30 O50.5 F36 S12 Fe6
;
_refine_diff_density_max 1.255
_refine_diff_density_min -0.756
_refine_diff_density_rms 0.092
_refine_ls_extinction_method none
_refine_ls_goodness_of_fit_ref 1.103
_refine_ls_hydrogen_treatment constr
_refine_ls_matrix_type full
_refine_ls_number_parameters 1909
_refine_ls_number_reflns 31759
_refine_ls_number_restraints 703
_refine_ls_restrained_S_all 1.155
_refine_ls_R_factor_all 0.1010
_refine_ls_R_factor_gt 0.0721
_refine_ls_shift/su_max 0.004
_refine_ls_shift/su_mean 0.000
_refine_ls_structure_factor_coef Fsqd
_refine_ls_weighting_details 'calc w=1/[\s^2^(Fo^2^)+(0.1302P)^2^+2.1591P] where P=(Fo^2^+2Fc^2^)/3'
_refine_ls_weighting_scheme calc
_refine_ls_wR_factor_gt 0.2104
_refine_ls_wR_factor_ref 0.2318
_reflns_number_gt 22109
_reflns_number_total 31759
_reflns_threshold_expression >2sigma(I)
_cod_data_source_file c5dt04358a2.cif
_cod_data_source_block 16
_cod_depositor_comments
;
The following automatic conversions were performed:

'_symmetry_cell_setting' value 'Triclinic' changed to 'triclinic'
according to
/usr/data/users/saulius/crontab/automatic-downloads/rss-feeds/RSC/lib/dictionaries/cif_core.dic
dictionary named 'cif_core.dic' version 2.4.2 from 2011-04-26.

Automatic conversion script
Id: cif_fix_values 4268 2015-11-12 08:31:59Z antanas 

 Adding full bibliography for 7038024--7038030.cif.
;
_cod_original_sg_symbol_H-M P-1
_cod_database_code 7038030

loop_
_symmetry_equiv_pos_as_xyz
'x, y, z'
'-x, -y, -z'

loop_
_atom_site_label
_atom_site_type_symbol
_atom_site_fract_x
_atom_site_fract_y
_atom_site_fract_z
_atom_site_U_iso_or_equiv
_atom_site_adp_type
_atom_site_occupancy
_atom_site_symmetry_multiplicity
_atom_site_calc_flag
_atom_site_refinement_flags
_atom_site_disorder_assembly
_atom_site_disorder_group
Fe1A Fe 0.62027(4) 0.38278(2) 0.32528(2) 0.03261(13) Uani 1 1 d . . .
N1A N 0.5882(2) 0.31579(14) 0.36378(14) 0.0343(6) Uani 1 1 d . A .
C2A C 0.5215(3) 0.25377(17) 0.33563(19) 0.0379(8) Uani 1 1 d . . .
C3A C 0.4835(4) 0.2201(2) 0.2708(2) 0.0548(11) Uani 1 1 d . A .
H3AA H 0.5083 0.2397 0.2470 0.066 Uiso 1 1 calc R . .
C4A C 0.4115(4) 0.1600(2) 0.2428(2) 0.0641(13) Uani 1 1 d . . .
H4AA H 0.3854 0.1379 0.1993 0.077 Uiso 1 1 calc R A .
C5A C 0.3746(4) 0.1296(2) 0.2775(3) 0.0660(14) Uani 1 1 d . A .
H5AA H 0.3235 0.0876 0.2573 0.079 Uiso 1 1 calc R . .
C6A C 0.4121(4) 0.1602(2) 0.3394(2) 0.0547(11) Uani 1 1 d . . .
H6AA H 0.3874 0.1395 0.3624 0.066 Uiso 1 1 calc R A .
C7A C 0.4880(3) 0.22294(18) 0.3703(2) 0.0410(9) Uani 1 1 d . A .
C8A C 0.5307(3) 0.2557(2) 0.4343(2) 0.0437(9) Uani 1 1 d . . .
H8AA H 0.5102 0.2358 0.4585 0.052 Uiso 1 1 calc R A .
C9A C 0.6022(3) 0.3164(2) 0.46155(19) 0.0398(8) Uani 1 1 d . A .
H9AA H 0.6351 0.3387 0.5046 0.048 Uiso 1 1 calc R . .
C10A C 0.6256(3) 0.34515(17) 0.42437(17) 0.0328(7) Uani 1 1 d . . .
C11A C 0.6924(3) 0.41274(17) 0.45390(17) 0.0318(7) Uani 1 1 d . A .
H11A H 0.7220 0.4354 0.4972 0.038 Uiso 1 1 calc R . .
N11A N 0.7106(2) 0.44083(14) 0.42175(14) 0.0320(6) Uani 1 1 d . A .
C12A C 0.7763(3) 0.50714(17) 0.45319(16) 0.0320(7) Uani 1 1 d . . .
C13A C 0.8888(3) 0.52678(17) 0.46154(17) 0.0338(7) Uani 1 1 d . A .
H13A H 0.9235 0.4966 0.4462 0.041 Uiso 1 1 calc R . .
C14A C 0.9517(3) 0.59122(18) 0.49253(17) 0.0355(8) Uani 1 1 d . . .
C15A C 0.8982(3) 0.63444(17) 0.51254(17) 0.0337(7) Uani 1 1 d . A .
H15A H 0.9404 0.6782 0.5334 0.040 Uiso 1 1 calc R . .
C16A C 0.7852(3) 0.61544(16) 0.50286(16) 0.0311(7) Uani 1 1 d . . .
C17A C 0.7244(3) 0.66162(17) 0.52265(17) 0.0327(7) Uani 1 1 d . A .
H17A H 0.7618 0.7002 0.5193 0.039 Uiso 1 1 calc R . .
C18A C 0.7176(3) 0.67947(17) 0.58699(17) 0.0347(8) Uani 1 1 d . . .
C19A C 0.7906(3) 0.73359(18) 0.63806(19) 0.0415(9) Uani 1 1 d . A .
H19A H 0.8475 0.7617 0.6325 0.050 Uiso 1 1 calc R . .
C20A C 0.7828(3) 0.7476(2) 0.6967(2) 0.0499(10) Uani 1 1 d . . .
C21A C 0.7011(3) 0.7048(2) 0.70390(19) 0.0497(10) Uani 1 1 d . A .
H21A H 0.6966 0.7130 0.7441 0.060 Uiso 1 1 calc R . .
C22A C 0.6262(3) 0.65069(19) 0.65425(18) 0.0391(8) Uani 1 1 d . . .
C23A C 0.6341(3) 0.63790(18) 0.59535(17) 0.0353(8) Uani 1 1 d . A .
O24A O 0.55705(19) 0.58422(12) 0.54784(12) 0.0381(6) Uani 1 1 d . . .
C25A C 0.5572(3) 0.57114(18) 0.48640(17) 0.0362(8) Uani 1 1 d . A .
H25A H 0.4788 0.5505 0.4607 0.043 Uiso 1 1 calc R . .
O26A O 0.61208(18) 0.52680(12) 0.46401(12) 0.0365(6) Uani 1 1 d . . .
C27A C 0.7239(3) 0.55117(16) 0.47384(16) 0.0305(7) Uani 1 1 d . A .
C28A C 1.0749(3) 0.6137(2) 0.5034(2) 0.0489(10) Uani 1 1 d . A .
H28A H 1.0933 0.5881 0.4668 0.073 Uiso 1 1 calc R . .
H28B H 1.1100 0.6096 0.5384 0.073 Uiso 1 1 calc R . .
H28C H 1.1014 0.6580 0.5123 0.073 Uiso 1 1 calc R . .
C29A C 0.6063(3) 0.62826(19) 0.47939(18) 0.0391(8) Uani 1 1 d . . .
H29A H 0.5628 0.6565 0.4907 0.047 Uiso 1 1 calc R A .
H29B H 0.6076 0.6162 0.4364 0.047 Uiso 1 1 calc R . .
C30A C 0.8621(4) 0.8081(3) 0.7517(2) 0.0693(15) Uani 1 1 d . A .
H30A H 0.9371 0.8072 0.7558 0.104 Uiso 1 1 calc R . .
H30B H 0.8412 0.8116 0.7890 0.104 Uiso 1 1 calc R . .
H30C H 0.8588 0.8444 0.7458 0.104 Uiso 1 1 calc R . .
N31A N 0.5397(2) 0.60941(15) 0.66401(14) 0.0367(7) Uani 1 1 d . . .
C31A C 0.5574(3) 0.5646(2) 0.67034(19) 0.0432(9) Uani 1 1 d . . .
H31B H 0.6240 0.5571 0.6656 0.052 Uiso 1 1 calc R A .
C32A C 0.4761(3) 0.52378(19) 0.68503(19) 0.0409(9) Uani 1 1 d . A .
N33A N 0.3801(2) 0.53290(14) 0.68542(13) 0.0326(6) Uani 1 1 d . . .
C34A C 0.3040(3) 0.49778(16) 0.70188(16) 0.0326(7) Uani 1 1 d . A .
C35A C 0.2008(3) 0.50442(18) 0.70019(18) 0.0405(8) Uani 1 1 d . . .
H35A H 0.1832 0.5325 0.6866 0.049 Uiso 1 1 calc R A .
C36A C 0.1250(3) 0.47091(19) 0.7179(2) 0.0480(10) Uani 1 1 d . A .
H36A H 0.0547 0.4752 0.7159 0.058 Uiso 1 1 calc R . .
C37A C 0.1509(4) 0.43016(19) 0.73893(19) 0.0526(11) Uani 1 1 d . . .
H37A H 0.0985 0.4080 0.7522 0.063 Uiso 1 1 calc R A .
C38A C 0.2478(4) 0.42207(18) 0.74057(18) 0.0483(10) Uani 1 1 d . A .
H38A H 0.2630 0.3938 0.7545 0.058 Uiso 1 1 calc R . .
C39A C 0.3291(3) 0.45507(17) 0.72172(17) 0.0398(8) Uani 1 1 d . . .
C40A C 0.4307(4) 0.44666(19) 0.7196(2) 0.0500(10) Uani 1 1 d . A .
H40A H 0.4491 0.4180 0.7319 0.060 Uiso 1 1 calc R . .
C41A C 0.5034(4) 0.4795(2) 0.7000(2) 0.0509(10) Uani 1 1 d . . .
H41A H 0.5708 0.4725 0.6966 0.061 Uiso 1 1 calc R A .
O45A O 0.7668(6) 0.3645(3) 0.3089(4) 0.069(2) Uani 0.6250(1) 1 d PU A 1
C45A C 0.8389(6) 0.3490(3) 0.3180(4) 0.0490(16) Uani 0.6250(1) 1 d PU A 1
H45A H 0.8479 0.3425 0.3532 0.059 Uiso 0.6250(1) 1 calc PR A 1
N46A N 0.9068(8) 0.3394(5) 0.2898(5) 0.097(3) Uani 0.6250(1) 1 d P A 1
C47A C 0.9025(15) 0.3413(10) 0.2318(8) 0.143(6) Uani 0.6250(1) 1 d PU A 1
H47A H 0.8543 0.3643 0.2265 0.214 Uiso 0.6250(1) 1 calc PR A 1
H47B H 0.8734 0.2982 0.1979 0.214 Uiso 0.6250(1) 1 calc PR A 1
H47C H 0.9767 0.3627 0.2318 0.214 Uiso 0.6250(1) 1 calc PR A 1
C48A C 0.9817(13) 0.3268(7) 0.3207(8) 0.148(6) Uani 0.6250(1) 1 d PU A 1
H48A H 1.0538 0.3597 0.3341 0.223 Uiso 0.6250(1) 1 calc PR A 1
H48B H 0.9855 0.2859 0.2940 0.223 Uiso 0.6250(1) 1 calc PR A 1
H48C H 0.9605 0.3258 0.3565 0.223 Uiso 0.6250(1) 1 calc PR A 1
N45' N 0.7407(11) 0.3532(7) 0.2893(6) 0.036(3) Uiso 0.3750(1) 1 d PU A 2
C46' C 0.7909(14) 0.3307(8) 0.2663(8) 0.077(4) Uiso 0.3750(1) 1 d PU A 2
C47' C 0.840(3) 0.2840(16) 0.2201(16) 0.163(11) Uiso 0.3750(1) 1 d P A 2
H47D H 0.7856 0.2413 0.1983 0.244 Uiso 0.3750(1) 1 calc PR A 2
H47E H 0.9069 0.2836 0.2435 0.244 Uiso 0.3750(1) 1 calc PR A 2
H47F H 0.8589 0.2986 0.1905 0.244 Uiso 0.3750(1) 1 calc PR A 2
S50A S 0.5454(2) 0.31310(12) 0.16859(8) 0.0523(6) Uani 0.632(5) 1 d PDU A 1
O51A O 0.5541(6) 0.3261(3) 0.2305(3) 0.0539(17) Uani 0.632(5) 1 d PDU A 1
O52A O 0.6087(7) 0.3627(4) 0.1614(4) 0.116(3) Uani 0.632(5) 1 d PDU A 1
O53A O 0.5508(9) 0.2563(4) 0.1333(4) 0.147(4) Uani 0.632(5) 1 d PDU A 1
C50A C 0.4112(11) 0.3140(6) 0.1450(6) 0.138(5) Uani 0.632(5) 1 d PDU A 1
F51A F 0.3819(8) 0.3126(6) 0.0952(4) 0.190(4) Uani 0.632(5) 1 d PDU A 1
F52A F 0.3303(6) 0.2723(5) 0.1437(4) 0.161(4) Uani 0.632(5) 1 d PDU A 1
F53A F 0.4021(9) 0.3677(5) 0.1848(5) 0.201(5) Uani 0.632(5) 1 d PDU A 1
S50' S 0.5113(5) 0.3268(2) 0.1707(2) 0.0720(16) Uiso 0.368(5) 1 d PDU A 2
O51' O 0.5235(8) 0.3293(5) 0.2273(4) 0.031(2) Uiso 0.368(5) 1 d PDU A 2
O52' O 0.4610(18) 0.3682(9) 0.1635(10) 0.227(10) Uiso 0.368(5) 1 d PDU A 2
O53' O 0.6027(11) 0.3311(8) 0.1490(8) 0.126(6) Uiso 0.368(5) 1 d PDU A 2
C50' C 0.4148(10) 0.2515(6) 0.1200(5) 0.066(4) Uiso 0.368(5) 1 d PD A 2
F51' F 0.3779(8) 0.2381(5) 0.0658(4) 0.104(4) Uiso 0.368(5) 1 d PD A 2
F52' F 0.4690(14) 0.2098(7) 0.1112(8) 0.217(9) Uiso 0.368(5) 1 d PD A 2
F53' F 0.3485(8) 0.2227(5) 0.1386(5) 0.097(3) Uiso 0.368(5) 1 d PD A 2
Fe1B Fe 0.76852(4) 0.06356(2) 0.39250(2) 0.02783(12) Uani 1 1 d . . .
N1B N 0.6877(2) -0.03793(13) 0.32746(13) 0.0296(6) Uani 1 1 d . B .
C2B C 0.6431(3) -0.06659(17) 0.26527(16) 0.0342(7) Uani 1 1 d . . .
C3B C 0.6664(4) -0.0313(2) 0.23318(19) 0.0511(10) Uani 1 1 d . B .
H3BA H 0.7141 0.0114 0.2545 0.061 Uiso 1 1 calc R . .
C4B C 0.6196(5) -0.0591(2) 0.1711(2) 0.0650(13) Uani 1 1 d . . .
H4BA H 0.6377 -0.0358 0.1495 0.078 Uiso 1 1 calc R B .
C5B C 0.5454(5) -0.1218(2) 0.1388(2) 0.0677(14) Uani 1 1 d . B .
H5BA H 0.5104 -0.1395 0.0962 0.081 Uiso 1 1 calc R . .
C6B C 0.5241(4) -0.1566(2) 0.1683(2) 0.0594(12) Uani 1 1 d . . .
H6BA H 0.4760 -0.1993 0.1459 0.071 Uiso 1 1 calc R B .
C7B C 0.5722(3) -0.13075(17) 0.23247(17) 0.0379(8) Uani 1 1 d . B .
C8B C 0.5536(3) -0.16540(17) 0.26480(18) 0.0391(8) Uani 1 1 d . . .
H8BA H 0.5072 -0.2084 0.2440 0.047 Uiso 1 1 calc R B .
C9B C 0.6028(3) -0.13676(16) 0.32664(17) 0.0334(7) Uani 1 1 d . B .
H9BA H 0.5936 -0.1601 0.3489 0.040 Uiso 1 1 calc R . .
C10B C 0.6667(2) -0.07261(14) 0.35642(15) 0.0253(6) Uani 1 1 d . . .
C11B C 0.7136(2) -0.04020(15) 0.42358(15) 0.0262(6) Uani 1 1 d . B .
H11B H 0.7036 -0.0634 0.4459 0.031 Uiso 1 1 calc R . .
N11B N 0.7674(2) 0.01884(12) 0.45177(12) 0.0251(5) Uani 1 1 d . B .
C12B C 0.8153(2) 0.04768(14) 0.51678(15) 0.0262(6) Uani 1 1 d . . .
C13B C 0.9249(2) 0.05866(15) 0.54013(15) 0.0280(7) Uani 1 1 d . B .
H13B H 0.9683 0.0469 0.5128 0.034 Uiso 1 1 calc R . .
C14B C 0.9732(2) 0.08695(15) 0.60354(16) 0.0295(7) Uani 1 1 d . . .
C15B C 0.9097(2) 0.10634(15) 0.64276(15) 0.0288(7) Uani 1 1 d . B .
H15B H 0.9421 0.1263 0.6858 0.035 Uiso 1 1 calc R . .
C16B C 0.7994(2) 0.09708(15) 0.62026(15) 0.0275(7) Uani 1 1 d . . .
C17B C 0.7295(2) 0.12165(15) 0.66225(15) 0.0285(7) Uani 1 1 d . B .
H17B H 0.7775 0.1609 0.7002 0.034 Uiso 1 1 calc R . .
C18B C 0.6660(2) 0.07387(15) 0.67958(14) 0.0269(7) Uani 1 1 d . . .
C19B C 0.6969(3) 0.07620(17) 0.73661(16) 0.0332(7) Uani 1 1 d . B .
H19B H 0.7641 0.1071 0.7656 0.040 Uiso 1 1 calc R . .
C20B C 0.6310(3) 0.03411(18) 0.75189(16) 0.0368(8) Uani 1 1 d . . .
C21B C 0.5346(3) -0.01163(17) 0.70883(17) 0.0346(8) Uani 1 1 d . B .
H21B H 0.4897 -0.0410 0.7187 0.042 Uiso 1 1 calc R . .
C22B C 0.5024(2) -0.01527(15) 0.65143(15) 0.0284(7) Uani 1 1 d . . .
C23B C 0.5676(2) 0.02847(15) 0.63724(14) 0.0270(7) Uani 1 1 d . B .
O24B O 0.52724(17) 0.02545(11) 0.58135(11) 0.0333(5) Uani 1 1 d . . .
C25B C 0.5783(2) 0.07606(16) 0.56943(16) 0.0286(7) Uani 1 1 d . B .
H25B H 0.5189 0.0842 0.5472 0.034 Uiso 1 1 calc R . .
O26B O 0.64479(16) 0.05653(11) 0.52987(10) 0.0292(5) Uani 1 1 d . . .
C27B C 0.7521(2) 0.06706(15) 0.55701(15) 0.0259(6) Uani 1 1 d . B .
C28B C 1.0919(3) 0.09556(18) 0.62778(18) 0.0369(8) Uani 1 1 d . B .
H28D H 1.1154 0.1208 0.6725 0.055 Uiso 1 1 calc R . .
H28E H 1.1382 0.1172 0.6099 0.055 Uiso 1 1 calc R . .
H28F H 1.0991 0.0542 0.6166 0.055 Uiso 1 1 calc R . .
C29B C 0.6449(3) 0.13648(16) 0.62711(16) 0.0317(7) Uani 1 1 d . . .
H29C H 0.5964 0.1518 0.6523 0.038 Uiso 1 1 calc R B .
H29D H 0.6822 0.1694 0.6167 0.038 Uiso 1 1 calc R . .
C30B C 0.6635(4) 0.0394(2) 0.8151(2) 0.0536(11) Uani 1 1 d . B .
H30D H 0.7389 0.0394 0.8241 0.080 Uiso 1 1 calc R . .
H30E H 0.6132 0.0035 0.8165 0.080 Uiso 1 1 calc R . .
H30F H 0.6596 0.0787 0.8456 0.080 Uiso 1 1 calc R . .
N31B N 0.4009(2) -0.06267(13) 0.60832(13) 0.0285(6) Uani 1 1 d . . .
C31B C 0.4039(3) -0.10777(16) 0.56101(16) 0.0302(7) Uani 1 1 d . . .
H31A H 0.4727 -0.1083 0.5532 0.036 Uiso 1 1 calc R B .
C32B C 0.3020(3) -0.15940(15) 0.51795(16) 0.0296(7) Uani 1 1 d . B .
N33B N 0.2072(2) -0.15239(12) 0.52651(12) 0.0278(6) Uani 1 1 d . . .
C34B C 0.1113(3) -0.20167(15) 0.48939(16) 0.0296(7) Uani 1 1 d . B .
C35B C 0.0098(3) -0.19480(17) 0.49592(17) 0.0348(8) Uani 1 1 d . . .
H35B H 0.0073 -0.1557 0.5243 0.042 Uiso 1 1 calc R B .
C36B C -0.0866(3) -0.24555(19) 0.46054(18) 0.0411(9) Uani 1 1 d . B .
H36B H -0.1553 -0.2409 0.4648 0.049 Uiso 1 1 calc R . .
C37B C -0.0846(3) -0.30365(18) 0.41852(18) 0.0430(9) Uani 1 1 d . . .
H37B H -0.1516 -0.3382 0.3955 0.052 Uiso 1 1 calc R B .
C38B C 0.0123(3) -0.31078(18) 0.41055(18) 0.0425(9) Uani 1 1 d . B .
H38B H 0.0126 -0.3502 0.3815 0.051 Uiso 1 1 calc R . .
C39B C 0.1134(3) -0.25988(16) 0.44520(17) 0.0350(8) Uani 1 1 d . . .
C40B C 0.2144(3) -0.26471(18) 0.43710(18) 0.0418(9) Uani 1 1 d . B .
H40B H 0.2174 -0.3029 0.4073 0.050 Uiso 1 1 calc R . .
C41B C 0.3097(3) -0.21404(17) 0.47232(18) 0.0385(8) Uani 1 1 d . . .
H41B H 0.3789 -0.2159 0.4660 0.046 Uiso 1 1 calc R B .
O45B O 0.9273(7) 0.0573(4) 0.3872(5) 0.0314(15) Uani 0.6250(1) 1 d PU B 1
C45B C 0.9640(6) 0.0491(4) 0.3425(3) 0.0483(16) Uani 0.6250(1) 1 d PU B 1
H45B H 0.9171 0.0412 0.3053 0.058 Uiso 0.6250(1) 1 calc PR B 1
N46B N 1.0645(6) 0.0510(4) 0.3449(4) 0.067(2) Uani 0.6250(1) 1 d PU B 1
C47B C 1.1417(6) 0.0630(4) 0.4016(5) 0.061(2) Uani 0.6250(1) 1 d PU B 1
H47G H 1.1995 0.1043 0.4185 0.091 Uiso 0.6250(1) 1 calc PR B 1
H47H H 1.1752 0.0303 0.3919 0.091 Uiso 0.6250(1) 1 calc PR B 1
H47I H 1.1015 0.0622 0.4318 0.091 Uiso 0.6250(1) 1 calc PR B 1
C48B C 1.1133(10) 0.0437(9) 0.2966(6) 0.140(7) Uani 0.6250(1) 1 d P B 1
H48D H 1.0576 0.0329 0.2596 0.210 Uiso 0.6250(1) 1 calc PR B 1
H48E H 1.1439 0.0099 0.2887 0.210 Uiso 0.6250(1) 1 calc PR B 1
H48F H 1.1724 0.0832 0.3081 0.210 Uiso 0.6250(1) 1 calc PR B 1
N45" N 0.920(2) 0.0627(13) 0.3789(12) 0.045(5) Uiso 0.3750(1) 1 d PU B 2
C46" C 1.0103(15) 0.0572(8) 0.3707(8) 0.068(4) Uiso 0.3750(1) 1 d PU B 2
C47" C 1.112(2) 0.0558(13) 0.3607(13) 0.095(6) Uiso 0.3750(1) 1 d PU B 2
H47J H 1.1015 0.0296 0.3169 0.142 Uiso 0.3750(1) 1 calc PR B 2
H47K H 1.1443 0.0381 0.3844 0.142 Uiso 0.3750(1) 1 calc PR B 2
H47L H 1.1608 0.0987 0.3736 0.142 Uiso 0.3750(1) 1 calc PR B 2
S50B S 0.8058(3) 0.17098(10) 0.33971(12) 0.0784(10) Uani 0.667(5) 1 d PDU B 1
O51B O 0.7824(9) 0.1111(4) 0.3396(6) 0.052(3) Uani 0.667(5) 1 d PDU B 1
O52B O 0.7478(9) 0.2107(5) 0.3741(4) 0.169(5) Uani 0.667(5) 1 d PD B 1
O53B O 0.9261(6) 0.2014(4) 0.3580(5) 0.157(4) Uani 0.667(5) 1 d PDU B 1
C50B C 0.7474(9) 0.1508(5) 0.2607(5) 0.130(5) Uani 0.667(5) 1 d PDU B 1
F51B F 0.7475(8) 0.2013(3) 0.2559(4) 0.147(3) Uani 0.667(5) 1 d PDU B 1
F52B F 0.8037(9) 0.1193(5) 0.2298(4) 0.171(4) Uani 0.667(5) 1 d PDU B 1
F53B F 0.6427(6) 0.1162(4) 0.2435(4) 0.150(3) Uani 0.667(5) 1 d PDU B 1
S50" S 0.8520(3) 0.15535(18) 0.32754(15) 0.0401(10) Uiso 0.333(5) 1 d PDU B 2
O51" O 0.7780(16) 0.1088(9) 0.3363(11) 0.050(7) Uiso 0.333(5) 1 d PDU B 2
O52" O 0.8839(17) 0.2198(7) 0.3755(7) 0.149(7) Uiso 0.333(5) 1 d PDU B 2
O53" O 0.9160(14) 0.1369(10) 0.2884(9) 0.178(9) Uiso 0.333(5) 1 d PD B 2
C50" C 0.7456(14) 0.1626(8) 0.2686(8) 0.150(9) Uiso 0.333(5) 1 d PDU B 2
F51" F 0.8169(16) 0.1929(10) 0.2485(9) 0.190(7) Uiso 0.333(5) 1 d PDU B 2
F52" F 0.6923(15) 0.1055(8) 0.2284(7) 0.163(6) Uiso 0.333(5) 1 d PDU B 2
F53" F 0.6986(14) 0.1941(9) 0.3026(9) 0.185(6) Uiso 0.333(5) 1 d PDU B 2
Fe1C Fe 0.86387(4) 0.67686(2) 0.06055(2) 0.02897(13) Uani 1 1 d . . .
N1C N 0.8416(2) 0.64602(14) -0.03835(13) 0.0312(6) Uani 1 1 d . C .
C2C C 0.8720(3) 0.68043(19) -0.06863(17) 0.0397(8) Uani 1 1 d . . .
C3C C 0.9268(4) 0.7465(2) -0.0348(2) 0.0588(12) Uani 1 1 d . C .
H3CA H 0.9410 0.7673 0.0085 0.071 Uiso 1 1 calc R . .
C4C C 0.9591(5) 0.7801(3) -0.0653(3) 0.0795(17) Uani 1 1 d . . .
H4CA H 0.9954 0.8245 -0.0427 0.095 Uiso 1 1 calc R C .
C5C C 0.9396(6) 0.7503(3) -0.1293(3) 0.090(2) Uani 1 1 d . C .
H5CA H 0.9657 0.7742 -0.1492 0.108 Uiso 1 1 calc R . .
C6C C 0.8836(5) 0.6876(3) -0.1625(3) 0.0783(16) Uani 1 1 d . . .
H6CA H 0.8676 0.6681 -0.2059 0.094 Uiso 1 1 calc R C .
C7C C 0.8489(4) 0.6508(2) -0.13353(19) 0.0491(10) Uani 1 1 d . C .
C8C C 0.7934(4) 0.5858(2) -0.16611(18) 0.0517(11) Uani 1 1 d . . .
H8CA H 0.7747 0.5651 -0.2096 0.062 Uiso 1 1 calc R C .
C9C C 0.7662(3) 0.55189(19) -0.13555(16) 0.0398(8) Uani 1 1 d . C .
H9CA H 0.7295 0.5075 -0.1574 0.048 Uiso 1 1 calc R . .
C10C C 0.7931(3) 0.58372(16) -0.07140(15) 0.0303(7) Uani 1 1 d . . .
C11C C 0.7652(2) 0.54815(16) -0.03778(15) 0.0300(7) Uani 1 1 d . C .
H11C H 0.7335 0.5035 -0.0595 0.036 Uiso 1 1 calc R . .
N11C N 0.7828(2) 0.57611(13) 0.01987(13) 0.0282(6) Uani 1 1 d . C .
C12C C 0.7495(2) 0.53862(15) 0.05039(15) 0.0274(7) Uani 1 1 d . . .
C13C C 0.6489(3) 0.53065(16) 0.06307(15) 0.0307(7) Uani 1 1 d . C .
H13C H 0.6011 0.5494 0.0513 0.037 Uiso 1 1 calc R . .
C14C C 0.6174(2) 0.49511(16) 0.09302(16) 0.0315(7) Uani 1 1 d . . .
C15C C 0.6889(3) 0.46877(16) 0.11057(15) 0.0299(7) Uani 1 1 d . C .
H15C H 0.6680 0.4449 0.1314 0.036 Uiso 1 1 calc R . .
C16C C 0.7904(3) 0.47645(15) 0.09835(15) 0.0272(7) Uani 1 1 d . . .
C17C C 0.8716(3) 0.44945(16) 0.11764(15) 0.0302(7) Uani 1 1 d . C .
H17C H 0.8623 0.4466 0.1557 0.036 Uiso 1 1 calc R . .
C18C C 0.8591(3) 0.38545(17) 0.06800(16) 0.0308(7) Uani 1 1 d . . .
C19C C 0.7961(3) 0.32957(18) 0.06462(18) 0.0385(8) Uani 1 1 d . C .
H19C H 0.7578 0.3310 0.0946 0.046 Uiso 1 1 calc R . .
C20C C 0.7872(3) 0.27095(19) 0.0184(2) 0.0459(9) Uani 1 1 d . . .
C21C C 0.8425(3) 0.26986(19) -0.02584(19) 0.0433(9) Uani 1 1 d . C .
H21C H 0.8361 0.2307 -0.0584 0.052 Uiso 1 1 calc R . .
C22C C 0.9070(3) 0.32597(17) -0.02246(15) 0.0309(7) Uani 1 1 d . . .
C23C C 0.9151(2) 0.38345(16) 0.02389(16) 0.0288(7) Uani 1 1 d . C .
O24C O 0.97968(19) 0.43625(11) 0.02340(11) 0.0340(5) Uani 1 1 d . . .
C25C C 0.9951(3) 0.49674(16) 0.07181(16) 0.0320(7) Uani 1 1 d . C .
H25C H 1.0707 0.5254 0.0792 0.038 Uiso 1 1 calc R . .
O26C O 0.91861(18) 0.52139(12) 0.05278(12) 0.0355(6) Uani 1 1 d . . .
C27C C 0.8202(2) 0.51115(16) 0.06721(15) 0.0285(7) Uani 1 1 d . C .
C28C C 0.5068(3) 0.4856(2) 0.10673(19) 0.0436(9) Uani 1 1 d . C .
H28G H 0.5019 0.4638 0.1319 0.065 Uiso 1 1 calc R . .
H28H H 0.4477 0.4603 0.0682 0.065 Uiso 1 1 calc R . .
H28I H 0.4992 0.5267 0.1290 0.065 Uiso 1 1 calc R . .
C29C C 0.9876(3) 0.49483(18) 0.13072(17) 0.0365(8) Uani 1 1 d . . .
H29E H 0.9992 0.5374 0.1634 0.044 Uiso 1 1 calc R C .
H29F H 1.0442 0.4795 0.1441 0.044 Uiso 1 1 calc R . .
C30C C 0.7218(5) 0.2107(2) 0.0172(3) 0.0694(15) Uani 1 1 d . C .
H30G H 0.7677 0.2012 0.0444 0.104 Uiso 1 1 calc R . .
H30H H 0.6982 0.1761 -0.0247 0.104 Uiso 1 1 calc R . .
H30I H 0.6569 0.2156 0.0313 0.104 Uiso 1 1 calc R . .
N31C N 0.9674(2) 0.32313(13) -0.06724(13) 0.0310(6) Uani 1 1 d . . .
C31C C 0.9218(3) 0.32231(17) -0.11571(17) 0.0350(8) Uani 1 1 d . . .
H31C H 0.8524 0.3278 -0.1203 0.042 Uiso 1 1 calc R C .
C32C C 0.9754(3) 0.31284(16) -0.16563(16) 0.0311(7) Uani 1 1 d . C .
N33C N 1.0794(2) 0.31550(13) -0.15233(13) 0.0280(6) Uani 1 1 d . . .
C34C C 1.1261(3) 0.29920(15) -0.20010(15) 0.0291(7) Uani 1 1 d . C .
C35C C 1.2380(3) 0.30410(19) -0.18767(18) 0.0400(8) Uani 1 1 d . . .
H35C H 1.2809 0.3205 -0.1467 0.048 Uiso 1 1 calc R C .
C36C C 1.2842(3) 0.2849(2) -0.2355(2) 0.0472(10) Uani 1 1 d . C .
H36C H 1.3598 0.2894 -0.2271 0.057 Uiso 1 1 calc R . .
C37C C 1.2211(4) 0.2589(2) -0.2964(2) 0.0481(10) Uani 1 1 d . . .
H37C H 1.2535 0.2438 -0.3289 0.058 Uiso 1 1 calc R C .
C38C C 1.1146(3) 0.25508(18) -0.30961(17) 0.0411(9) Uani 1 1 d . C .
H38C H 1.0732 0.2379 -0.3511 0.049 Uiso 1 1 calc R . .
C39C C 1.0643(3) 0.27686(16) -0.26126(16) 0.0329(7) Uani 1 1 d . . .
C40C C 0.9572(3) 0.27757(18) -0.27181(17) 0.0394(8) Uani 1 1 d . C .
H40C H 0.9156 0.2650 -0.3121 0.047 Uiso 1 1 calc R . .
C41C C 0.9124(3) 0.29632(19) -0.22408(18) 0.0404(9) Uani 1 1 d . . .
H41C H 0.8402 0.2982 -0.2303 0.048 Uiso 1 1 calc R C .
N45C N 0.6956(3) 0.68076(16) 0.04505(16) 0.0462(8) Uani 1 1 d . C .
C46C C 0.6170(4) 0.6875(2) 0.0275(2) 0.0532(11) Uani 1 1 d . . .
C47C C 0.5112(5) 0.6916(4) 0.0054(3) 0.097(2) Uani 1 1 d . C .
H47M H 0.4932 0.6751 -0.0392 0.145 Uiso 1 1 calc R . .
H47N H 0.5157 0.7357 0.0247 0.145 Uiso 1 1 calc R . .
H47O H 0.4538 0.6667 0.0157 0.145 Uiso 1 1 calc R . .
S50C S 0.9788(3) 0.83358(12) 0.15028(11) 0.0416(6) Uani 0.747(11) 1 d PDU C 1
O51C O 0.9030(7) 0.7740(3) 0.0997(3) 0.0434(17) Uani 0.747(11) 1 d PDU C 1
O52C O 1.0481(6) 0.8726(4) 0.1323(4) 0.097(3) Uani 0.747(11) 1 d PDU C 1
O53C O 1.0311(5) 0.8274(3) 0.2013(2) 0.0616(15) Uani 0.747(11) 1 d PDU C 1
C50C C 0.8817(9) 0.8708(4) 0.1770(4) 0.099(3) Uani 0.747(11) 1 d PDU C 1
F51C F 0.9342(11) 0.9268(3) 0.2250(4) 0.184(4) Uani 0.747(11) 1 d PDU C 1
F52C F 0.8113(8) 0.8375(4) 0.1944(4) 0.132(3) Uani 0.747(11) 1 d PDU C 1
F53C F 0.8274(8) 0.8795(4) 0.1332(4) 0.142(3) Uani 0.747(11) 1 d PDU C 1
S50* S 0.9633(10) 0.8384(6) 0.1465(6) 0.075(4) Uiso 0.253(11) 1 d PDU C 2
O51* O 0.9222(19) 0.7735(8) 0.0998(10) 0.036(5) Uiso 0.253(11) 1 d PDU C 2
O52* O 1.0191(17) 0.8809(11) 0.1262(11) 0.086(7) Uiso 0.253(11) 1 d PDU C 2
O53* O 1.0124(16) 0.8485(11) 0.2060(8) 0.092(7) Uiso 0.253(11) 1 d PDU C 2
C50* C 0.8379(15) 0.8557(9) 0.1531(9) 0.134(9) Uiso 0.253(11) 1 d PDU C 2
F51* F 0.8619(16) 0.9141(7) 0.1962(10) 0.118(6) Uiso 0.253(11) 1 d PDU C 2
F52* F 0.7697(13) 0.8162(8) 0.1658(9) 0.103(7) Uiso 0.253(11) 1 d PDU C 2
F53* F 0.7854(15) 0.8495(11) 0.0994(10) 0.132(8) Uiso 0.253(11) 1 d PDU C 2
S60 S 0.34964(8) 0.63993(5) 0.17679(5) 0.0474(3) Uani 1 1 d . . .
O61 O 0.2439(3) 0.59185(16) 0.14443(18) 0.0749(11) Uani 1 1 d . . .
O62 O 0.4313(3) 0.6205(3) 0.2005(2) 0.0958(14) Uani 1 1 d . . .
O63 O 0.3469(3) 0.70051(16) 0.2100(2) 0.0903(14) Uani 1 1 d . . .
C60 C 0.3957(4) 0.6473(2) 0.1148(3) 0.0658(14) Uani 1 1 d . . .
F61 F 0.4966(2) 0.69125(15) 0.13290(16) 0.0789(9) Uani 1 1 d . . .
F62 F 0.3310(3) 0.6646(2) 0.0838(2) 0.1131(14) Uani 1 1 d . . .
F63 F 0.4068(3) 0.59438(17) 0.07345(18) 0.1032(12) Uani 1 1 d . . .
S70 S 0.63979(8) 0.80815(5) 0.46240(5) 0.0444(2) Uani 1 1 d . . .
O71 O 0.7238(3) 0.83111(16) 0.43867(16) 0.0605(8) Uani 1 1 d . . .
O72 O 0.6752(3) 0.7904(2) 0.5082(2) 0.0867(12) Uani 1 1 d . . .
O73 O 0.5671(3) 0.84224(16) 0.4735(2) 0.0854(13) Uani 1 1 d . . .
C70 C 0.5553(5) 0.7322(2) 0.3995(3) 0.0691(15) Uani 1 1 d . . .
F71 F 0.4713(3) 0.70273(13) 0.41380(15) 0.0742(8) Uani 1 1 d . . .
F72 F 0.5109(4) 0.73782(19) 0.35105(19) 0.1364(19) Uani 1 1 d U . .
F73 F 0.6123(4) 0.69465(16) 0.3817(2) 0.1151(16) Uani 1 1 d U . .
S80 S 0.1942(2) 0.50685(19) 0.35171(11) 0.0671(9) Uani 0.560(4) 1 d PDU D 2
O81 O 0.2907(9) 0.5504(7) 0.4010(4) 0.120(4) Uani 0.560(4) 1 d PDU D 2
O82 O 0.2050(6) 0.4487(4) 0.3084(3) 0.084(3) Uani 0.560(4) 1 d PD D 2
O83 O 0.0881(6) 0.4969(5) 0.3653(4) 0.121(3) Uani 0.560(4) 1 d PDU D 2
C80 C 0.1847(7) 0.5467(4) 0.3037(4) 0.080(3) Uani 0.560(4) 1 d PDU D 2
F81 F 0.1049(5) 0.5107(3) 0.2525(3) 0.102(2) Uani 0.560(4) 1 d PDU D 2
F82 F 0.1581(6) 0.5963(3) 0.3314(4) 0.141(4) Uani 0.560(4) 1 d PDU D 2
F83 F 0.2750(5) 0.5613(3) 0.2876(3) 0.103(2) Uani 0.560(4) 1 d PDU D 2
S80' S 0.2203(2) 0.53836(15) 0.35592(14) 0.0474(8) Uiso 0.440(4) 1 d PDU D 1
O81' O 0.3143(9) 0.5486(7) 0.4048(6) 0.089(4) Uiso 0.440(4) 1 d PDU D 1
O82' O 0.1616(8) 0.5786(4) 0.3760(5) 0.092(3) Uiso 0.440(4) 1 d PDU D 1
O83' O 0.2430(8) 0.5160(5) 0.2992(4) 0.087(3) Uiso 0.440(4) 1 d PDU D 1
C80' C 0.1245(8) 0.4646(5) 0.3505(4) 0.055(2) Uiso 0.440(4) 1 d PDU D 1
F81' F 0.0329(7) 0.4432(4) 0.3070(4) 0.111(3) Uiso 0.440(4) 1 d PDU D 1
F82' F 0.1632(7) 0.4179(4) 0.3335(4) 0.096(3) Uiso 0.440(4) 1 d PDU D 1
F83' F 0.1008(7) 0.4725(4) 0.4011(4) 0.108(3) Uiso 0.440(4) 1 d PDU D 1

loop_
_atom_site_aniso_label
_atom_site_aniso_U_11
_atom_site_aniso_U_22
_atom_site_aniso_U_33
_atom_site_aniso_U_23
_atom_site_aniso_U_13
_atom_site_aniso_U_12
Fe1A 0.0339(3) 0.0356(3) 0.0364(3) 0.0204(2) 0.0186(2) 0.0135(2)
N1A 0.0344(15) 0.0364(16) 0.0399(17) 0.0216(14) 0.0179(13) 0.0140(12)
C2A 0.0417(19) 0.0341(19) 0.050(2) 0.0250(18) 0.0210(17) 0.0174(15)
C3A 0.075(3) 0.039(2) 0.048(3) 0.021(2) 0.020(2) 0.014(2)
C4A 0.087(4) 0.039(2) 0.055(3) 0.017(2) 0.018(3) 0.015(2)
C5A 0.067(3) 0.037(2) 0.092(4) 0.032(3) 0.021(3) 0.012(2)
C6A 0.056(3) 0.043(2) 0.073(3) 0.033(2) 0.026(2) 0.0144(19)
C7A 0.0404(19) 0.039(2) 0.060(3) 0.0302(19) 0.0245(18) 0.0207(16)
C8A 0.051(2) 0.051(2) 0.055(3) 0.038(2) 0.0299(19) 0.0270(19)
C9A 0.0400(19) 0.052(2) 0.047(2) 0.0331(19) 0.0224(17) 0.0249(17)
C10A 0.0304(16) 0.043(2) 0.044(2) 0.0289(17) 0.0208(15) 0.0225(15)
C11A 0.0256(15) 0.042(2) 0.0382(19) 0.0227(16) 0.0155(14) 0.0182(14)
N11A 0.0249(13) 0.0332(15) 0.0416(17) 0.0182(13) 0.0137(12) 0.0121(11)
C12A 0.0291(16) 0.0375(19) 0.0358(18) 0.0217(16) 0.0128(14) 0.0114(14)
C13A 0.0309(17) 0.0392(19) 0.041(2) 0.0219(16) 0.0160(15) 0.0185(14)
C14A 0.0279(16) 0.046(2) 0.041(2) 0.0239(17) 0.0156(15) 0.0156(14)
C15A 0.0317(17) 0.0375(19) 0.0373(19) 0.0204(16) 0.0174(14) 0.0111(14)
C16A 0.0324(17) 0.0366(19) 0.0322(18) 0.0189(15) 0.0178(14) 0.0148(14)
C17A 0.0334(17) 0.0324(18) 0.043(2) 0.0217(16) 0.0215(15) 0.0140(14)
C18A 0.0307(17) 0.039(2) 0.044(2) 0.0217(17) 0.0214(15) 0.0171(14)
C19A 0.0331(18) 0.040(2) 0.051(2) 0.0196(18) 0.0202(17) 0.0099(15)
C20A 0.040(2) 0.052(2) 0.045(2) 0.014(2) 0.0144(18) 0.0091(18)
C21A 0.041(2) 0.064(3) 0.039(2) 0.020(2) 0.0178(17) 0.0133(19)
C22A 0.0318(18) 0.048(2) 0.041(2) 0.0216(18) 0.0188(15) 0.0134(15)
C23A 0.0289(16) 0.042(2) 0.039(2) 0.0175(17) 0.0177(15) 0.0151(14)
O24A 0.0339(13) 0.0408(14) 0.0398(14) 0.0180(12) 0.0203(11) 0.0093(10)
C25A 0.0260(16) 0.044(2) 0.040(2) 0.0185(17) 0.0126(14) 0.0154(14)
O26A 0.0247(11) 0.0367(13) 0.0489(15) 0.0174(12) 0.0184(11) 0.0116(10)
C27A 0.0257(15) 0.0370(18) 0.0325(18) 0.0181(15) 0.0143(13) 0.0100(13)
C28A 0.0293(18) 0.051(2) 0.073(3) 0.031(2) 0.0195(19) 0.0180(17)
C29A 0.0372(19) 0.052(2) 0.043(2) 0.0263(19) 0.0217(16) 0.0265(17)
C30A 0.058(3) 0.068(3) 0.049(3) 0.012(2) 0.013(2) -0.002(2)
N31A 0.0295(14) 0.0460(18) 0.0354(16) 0.0181(14) 0.0180(12) 0.0111(13)
C31A 0.0341(19) 0.053(2) 0.048(2) 0.022(2) 0.0209(17) 0.0211(17)
C32A 0.043(2) 0.043(2) 0.045(2) 0.0205(18) 0.0217(17) 0.0230(17)
N33A 0.0340(15) 0.0345(16) 0.0330(15) 0.0169(13) 0.0152(12) 0.0128(12)
C34A 0.0408(18) 0.0259(17) 0.0283(17) 0.0105(14) 0.0127(14) 0.0093(13)
C35A 0.0390(19) 0.038(2) 0.044(2) 0.0187(17) 0.0178(16) 0.0100(15)
C36A 0.047(2) 0.035(2) 0.049(2) 0.0125(18) 0.0213(18) 0.0023(16)
C37A 0.071(3) 0.033(2) 0.039(2) 0.0131(18) 0.024(2) -0.0022(19)
C38A 0.078(3) 0.0256(19) 0.033(2) 0.0130(16) 0.0121(19) 0.0089(18)
C39A 0.062(2) 0.0245(17) 0.0275(18) 0.0105(15) 0.0092(16) 0.0111(16)
C40A 0.066(3) 0.032(2) 0.050(3) 0.0192(19) 0.009(2) 0.0191(19)
C41A 0.052(2) 0.050(2) 0.056(3) 0.023(2) 0.015(2) 0.029(2)
O45A 0.054(4) 0.044(4) 0.089(6) 0.008(4) 0.042(4) 0.010(3)
C45A 0.064(4) 0.045(4) 0.058(4) 0.031(3) 0.038(4) 0.025(3)
N46A 0.099(6) 0.142(9) 0.123(8) 0.095(7) 0.067(6) 0.078(6)
C47A 0.171(12) 0.202(14) 0.148(11) 0.113(10) 0.103(10) 0.121(11)
C48A 0.153(11) 0.122(10) 0.175(13) 0.101(10) -0.018(9) 0.035(8)
S50A 0.0542(12) 0.0714(14) 0.0328(9) 0.0273(9) 0.0213(8) 0.0137(11)
O51A 0.064(5) 0.060(3) 0.045(3) 0.027(3) 0.020(3) 0.025(3)
O52A 0.182(8) 0.114(7) 0.129(6) 0.103(6) 0.107(6) 0.057(5)
O53A 0.187(9) 0.108(7) 0.116(7) 0.009(5) 0.096(7) 0.046(6)
C50A 0.134(9) 0.158(10) 0.139(9) 0.072(7) 0.056(7) 0.065(8)
F51A 0.173(7) 0.256(9) 0.143(7) 0.094(6) 0.000(5) 0.098(7)
F52A 0.082(4) 0.202(8) 0.145(6) 0.049(6) 0.007(4) 0.031(5)
F53A 0.188(9) 0.244(10) 0.180(9) 0.086(8) 0.020(6) 0.127(8)
Fe1B 0.0249(2) 0.0237(2) 0.0299(3) 0.0100(2) 0.00870(18) 0.00459(17)
N1B 0.0290(13) 0.0267(14) 0.0303(15) 0.0106(12) 0.0102(11) 0.0091(11)
C2B 0.0387(18) 0.0297(18) 0.0291(17) 0.0079(15) 0.0104(14) 0.0136(14)
C3B 0.074(3) 0.040(2) 0.032(2) 0.0126(18) 0.0107(19) 0.017(2)
C4B 0.101(4) 0.055(3) 0.035(2) 0.022(2) 0.015(2) 0.021(3)
C5B 0.103(4) 0.056(3) 0.028(2) 0.011(2) 0.002(2) 0.024(3)
C6B 0.074(3) 0.037(2) 0.038(2) 0.0016(19) 0.000(2) 0.011(2)
C7B 0.0406(19) 0.0294(18) 0.0322(19) 0.0050(15) 0.0050(15) 0.0129(14)
C8B 0.0382(19) 0.0245(17) 0.039(2) 0.0054(15) 0.0052(15) 0.0060(14)
C9B 0.0301(16) 0.0269(17) 0.0387(19) 0.0124(15) 0.0098(14) 0.0077(13)
C10B 0.0217(14) 0.0239(15) 0.0291(16) 0.0104(13) 0.0082(12) 0.0089(11)
C11B 0.0218(14) 0.0268(16) 0.0318(17) 0.0146(14) 0.0101(12) 0.0084(12)
N11B 0.0216(12) 0.0235(13) 0.0267(14) 0.0087(11) 0.0079(10) 0.0070(10)
C12B 0.0254(15) 0.0225(15) 0.0277(16) 0.0102(13) 0.0084(12) 0.0057(11)
C13B 0.0236(15) 0.0289(17) 0.0336(18) 0.0141(14) 0.0127(13) 0.0107(12)
C14B 0.0202(14) 0.0278(17) 0.0384(19) 0.0153(14) 0.0079(13) 0.0058(12)
C15B 0.0219(14) 0.0299(17) 0.0274(16) 0.0091(14) 0.0049(12) 0.0061(12)
C16B 0.0189(14) 0.0244(16) 0.0305(17) 0.0084(13) 0.0059(12) 0.0021(11)
C17B 0.0218(14) 0.0235(15) 0.0283(17) 0.0039(13) 0.0077(12) 0.0027(11)
C18B 0.0180(13) 0.0290(16) 0.0257(16) 0.0067(13) 0.0071(12) 0.0055(11)
C19B 0.0247(15) 0.0362(19) 0.0281(17) 0.0089(15) 0.0035(13) 0.0064(13)
C20B 0.0358(18) 0.041(2) 0.0272(18) 0.0129(16) 0.0057(14) 0.0111(15)
C21B 0.0336(17) 0.0308(18) 0.0368(19) 0.0153(15) 0.0108(14) 0.0071(13)
C22B 0.0192(14) 0.0287(17) 0.0319(17) 0.0108(14) 0.0045(12) 0.0069(12)
C23B 0.0213(14) 0.0294(16) 0.0248(16) 0.0084(13) 0.0074(12) 0.0069(12)
O24B 0.0226(11) 0.0383(13) 0.0287(12) 0.0151(11) 0.0009(9) -0.0011(9)
C25B 0.0192(14) 0.0349(18) 0.0356(18) 0.0186(15) 0.0105(13) 0.0102(12)
O26B 0.0172(10) 0.0367(13) 0.0260(12) 0.0091(10) 0.0056(8) 0.0070(9)
C27B 0.0197(14) 0.0255(16) 0.0287(16) 0.0109(13) 0.0069(12) 0.0047(11)
C28B 0.0230(16) 0.044(2) 0.042(2) 0.0179(17) 0.0072(14) 0.0134(14)
C29B 0.0263(15) 0.0293(17) 0.0356(19) 0.0107(15) 0.0137(14) 0.0081(12)
C30B 0.053(2) 0.062(3) 0.039(2) 0.027(2) 0.0048(19) 0.009(2)
N31B 0.0221(12) 0.0247(14) 0.0322(15) 0.0111(12) 0.0048(11) 0.0032(10)
C31B 0.0228(15) 0.0314(17) 0.0328(18) 0.0127(15) 0.0074(13) 0.0077(12)
C32B 0.0257(15) 0.0266(16) 0.0318(17) 0.0117(14) 0.0062(13) 0.0061(12)
N33B 0.0258(13) 0.0240(13) 0.0285(14) 0.0105(11) 0.0061(11) 0.0044(10)
C34B 0.0254(15) 0.0265(16) 0.0326(18) 0.0147(14) 0.0038(13) 0.0031(12)
C35B 0.0289(16) 0.0338(19) 0.0377(19) 0.0164(16) 0.0077(14) 0.0059(13)
C36B 0.0279(17) 0.051(2) 0.041(2) 0.0266(19) 0.0058(15) 0.0023(15)
C37B 0.037(2) 0.038(2) 0.039(2) 0.0176(17) 0.0003(16) -0.0054(15)
C38B 0.046(2) 0.0271(18) 0.036(2) 0.0083(16) 0.0012(16) -0.0010(15)
C39B 0.0352(18) 0.0266(17) 0.0348(19) 0.0128(15) 0.0026(14) 0.0042(13)
C40B 0.044(2) 0.0273(18) 0.040(2) 0.0061(16) 0.0062(16) 0.0089(15)
C41B 0.0322(17) 0.0340(19) 0.044(2) 0.0127(17) 0.0101(15) 0.0134(14)
O45B 0.027(3) 0.030(3) 0.041(4) 0.019(3) 0.012(2) 0.0114(19)
C45B 0.036(3) 0.068(4) 0.029(3) 0.014(3) 0.007(3) 0.014(3)
N46B 0.038(4) 0.088(5) 0.074(5) 0.028(4) 0.030(4) 0.029(3)
C47B 0.032(3) 0.056(5) 0.095(7) 0.038(4) 0.015(4) 0.015(3)
C48B 0.089(8) 0.239(19) 0.092(9) 0.059(10) 0.062(7) 0.065(10)
S50B 0.108(2) 0.0447(12) 0.0739(15) 0.0365(11) 0.0038(14) 0.0093(12)
O51B 0.070(5) 0.039(3) 0.044(4) 0.025(3) 0.013(2) 0.003(2)
O52B 0.253(12) 0.156(8) 0.153(9) 0.064(7) 0.057(8) 0.170(9)
O53B 0.092(5) 0.109(6) 0.218(10) 0.070(6) 0.053(6) -0.042(5)
C50B 0.193(12) 0.084(7) 0.127(9) 0.089(7) 0.020(9) 0.017(8)
F51B 0.193(7) 0.118(5) 0.164(6) 0.113(5) 0.011(5) 0.051(5)
F52B 0.221(8) 0.201(8) 0.164(7) 0.107(6) 0.129(6) 0.112(7)
F53B 0.113(5) 0.170(7) 0.179(7) 0.125(6) -0.019(5) 0.023(5)
Fe1C 0.0281(2) 0.0306(3) 0.0244(2) 0.0090(2) 0.00822(18) 0.01036(19)
N1C 0.0275(14) 0.0366(16) 0.0268(14) 0.0126(13) 0.0078(11) 0.0106(11)
C2C 0.042(2) 0.049(2) 0.0328(19) 0.0211(18) 0.0134(16) 0.0181(17)
C3C 0.074(3) 0.048(3) 0.043(2) 0.022(2) 0.011(2) 0.006(2)
C4C 0.108(4) 0.062(3) 0.067(4) 0.043(3) 0.020(3) 0.008(3)
C5C 0.128(5) 0.088(5) 0.068(4) 0.059(4) 0.028(4) 0.019(4)
C6C 0.110(5) 0.082(4) 0.051(3) 0.041(3) 0.034(3) 0.024(3)
C7C 0.059(3) 0.064(3) 0.036(2) 0.030(2) 0.0186(19) 0.025(2)
C8C 0.064(3) 0.061(3) 0.0240(19) 0.0143(19) 0.0122(18) 0.023(2)
C9C 0.0410(19) 0.043(2) 0.0265(18) 0.0069(16) 0.0084(15) 0.0176(16)
C10C 0.0251(15) 0.0365(18) 0.0276(17) 0.0101(14) 0.0101(13) 0.0149(13)
C11C 0.0209(14) 0.0310(17) 0.0330(18) 0.0082(14) 0.0091(13) 0.0114(12)
N11C 0.0229(12) 0.0323(15) 0.0301(15) 0.0126(12) 0.0102(11) 0.0127(11)
C12C 0.0232(14) 0.0260(16) 0.0260(16) 0.0066(13) 0.0070(12) 0.0069(12)
C13C 0.0259(15) 0.0333(18) 0.0319(17) 0.0116(15) 0.0101(13) 0.0135(13)
C14C 0.0215(15) 0.0353(18) 0.0326(18) 0.0109(15) 0.0094(13) 0.0094(12)
C15C 0.0269(15) 0.0334(18) 0.0280(16) 0.0111(14) 0.0134(13) 0.0108(13)
C16C 0.0279(15) 0.0277(16) 0.0257(16) 0.0098(13) 0.0112(12) 0.0114(12)
C17C 0.0279(16) 0.0386(19) 0.0289(17) 0.0154(15) 0.0144(13) 0.0162(13)
C18C 0.0272(16) 0.0390(19) 0.0319(18) 0.0169(15) 0.0126(13) 0.0172(14)
C19C 0.0382(19) 0.044(2) 0.043(2) 0.0233(18) 0.0245(16) 0.0173(16)
C20C 0.050(2) 0.041(2) 0.052(2) 0.0226(19) 0.0277(19) 0.0136(17)
C21C 0.047(2) 0.035(2) 0.046(2) 0.0145(18) 0.0213(18) 0.0121(16)
C22C 0.0290(16) 0.0371(18) 0.0296(17) 0.0148(15) 0.0147(13) 0.0137(13)
C23C 0.0253(15) 0.0342(18) 0.0344(18) 0.0189(15) 0.0133(13) 0.0143(13)
O24C 0.0361(12) 0.0308(12) 0.0375(14) 0.0140(11) 0.0222(10) 0.0122(10)
C25C 0.0219(15) 0.0328(18) 0.0402(19) 0.0127(15) 0.0135(13) 0.0123(13)
O26C 0.0265(11) 0.0447(14) 0.0493(15) 0.0281(12) 0.0220(11) 0.0173(10)
C27C 0.0218(14) 0.0326(17) 0.0280(16) 0.0095(14) 0.0123(12) 0.0096(12)
C28C 0.0290(18) 0.058(2) 0.051(2) 0.027(2) 0.0217(17) 0.0178(16)
C29C 0.0253(16) 0.043(2) 0.038(2) 0.0130(16) 0.0067(14) 0.0168(14)
C30C 0.086(4) 0.043(3) 0.079(4) 0.027(3) 0.049(3) 0.012(2)
N31C 0.0285(14) 0.0317(15) 0.0312(15) 0.0108(12) 0.0137(12) 0.0118(11)
C31C 0.0295(17) 0.041(2) 0.038(2) 0.0173(16) 0.0143(15) 0.0166(14)
C32C 0.0302(16) 0.0316(18) 0.0304(17) 0.0133(14) 0.0098(13) 0.0103(13)
N33C 0.0270(13) 0.0263(14) 0.0292(14) 0.0103(12) 0.0106(11) 0.0100(10)
C34C 0.0338(17) 0.0268(16) 0.0305(17) 0.0134(14) 0.0149(13) 0.0131(13)
C35C 0.0387(19) 0.051(2) 0.037(2) 0.0204(18) 0.0182(16) 0.0209(17)
C36C 0.050(2) 0.062(3) 0.055(3) 0.035(2) 0.035(2) 0.033(2)
C37C 0.068(3) 0.045(2) 0.050(2) 0.025(2) 0.040(2) 0.029(2)
C38C 0.063(2) 0.035(2) 0.0295(19) 0.0170(16) 0.0208(17) 0.0166(17)
C39C 0.0430(19) 0.0270(17) 0.0304(18) 0.0161(14) 0.0158(15) 0.0072(14)
C40C 0.041(2) 0.041(2) 0.0295(18) 0.0193(16) 0.0049(15) 0.0033(15)
C41C 0.0279(17) 0.054(2) 0.039(2) 0.0236(18) 0.0080(15) 0.0104(15)
N45C 0.0347(16) 0.047(2) 0.0430(19) 0.0074(16) 0.0102(14) 0.0169(14)
C46C 0.061(3) 0.063(3) 0.042(2) 0.022(2) 0.019(2) 0.033(2)
C47C 0.065(4) 0.137(6) 0.095(5) 0.053(5) 0.034(3) 0.041(4)
S50C 0.0476(11) 0.0259(9) 0.0301(9) 0.0065(6) -0.0012(7) -0.0025(7)
O51C 0.050(4) 0.028(2) 0.039(3) 0.0064(16) 0.002(2) 0.014(2)
O52C 0.079(4) 0.087(4) 0.098(5) 0.062(4) -0.007(4) -0.026(4)
O53C 0.074(3) 0.042(3) 0.036(2) 0.011(2) -0.017(2) 0.000(2)
C50C 0.174(9) 0.079(6) 0.084(6) 0.036(5) 0.057(7) 0.096(6)
F51C 0.314(11) 0.093(4) 0.111(5) -0.009(4) 0.041(7) 0.123(6)
F52C 0.150(6) 0.186(7) 0.120(6) 0.075(6) 0.093(6) 0.115(6)
F53C 0.201(6) 0.159(6) 0.135(6) 0.077(6) 0.062(6) 0.147(6)
S60 0.0329(5) 0.0396(5) 0.0584(7) 0.0174(5) 0.0063(4) 0.0079(4)
O61 0.0548(19) 0.050(2) 0.083(3) 0.0157(18) 0.0022(17) -0.0043(15)
O62 0.076(3) 0.150(4) 0.107(3) 0.077(3) 0.041(2) 0.072(3)
O63 0.063(2) 0.046(2) 0.118(3) 0.002(2) 0.042(2) 0.0031(16)
C60 0.058(3) 0.049(3) 0.065(3) 0.012(2) -0.003(2) 0.015(2)
F61 0.0625(17) 0.076(2) 0.089(2) 0.0370(18) 0.0204(16) 0.0122(15)
F62 0.079(2) 0.178(4) 0.123(3) 0.104(3) 0.022(2) 0.054(3)
F63 0.133(3) 0.069(2) 0.088(3) 0.0159(19) 0.052(2) 0.028(2)
S70 0.0456(5) 0.0512(6) 0.0532(6) 0.0300(5) 0.0301(5) 0.0244(4)
O71 0.0628(19) 0.074(2) 0.080(2) 0.054(2) 0.0443(17) 0.0340(17)
O72 0.087(3) 0.108(3) 0.092(3) 0.075(3) 0.034(2) 0.024(2)
O73 0.0555(19) 0.0481(19) 0.131(4) 0.013(2) 0.037(2) 0.0262(16)
C70 0.105(4) 0.051(3) 0.077(4) 0.041(3) 0.052(3) 0.033(3)
F71 0.086(2) 0.0474(16) 0.088(2) 0.0319(16) 0.0366(17) 0.0139(14)
F72 0.203(5) 0.076(3) 0.079(3) 0.046(2) -0.016(3) -0.017(3)
F73 0.173(4) 0.060(2) 0.147(4) 0.045(2) 0.121(3) 0.058(2)
S80 0.0659(15) 0.099(3) 0.0430(12) 0.0264(14) 0.0307(11) 0.0422(17)
O81 0.095(6) 0.139(7) 0.059(5) 0.015(4) -0.025(4) 0.015(6)
O82 0.091(5) 0.140(7) 0.044(3) 0.034(4) 0.029(3) 0.086(5)
O83 0.107(5) 0.137(6) 0.092(5) 0.009(5) 0.040(4) 0.069(5)
C80 0.066(6) 0.078(6) 0.075(7) 0.008(5) 0.012(5) 0.043(5)
F81 0.098(4) 0.125(5) 0.079(4) 0.033(4) 0.001(3) 0.068(4)
F82 0.115(5) 0.092(5) 0.155(8) -0.017(5) 0.030(5) 0.070(4)
F83 0.108(5) 0.101(5) 0.110(5) 0.047(4) 0.020(4) 0.060(4)

loop_
_atom_type_symbol
_atom_type_description
_atom_type_scat_dispersion_real
_atom_type_scat_dispersion_imag
_atom_type_scat_source
C C 0.0033 0.0016 'International Tables Vol C Tables 4.2.6.8 and 6.1.1.4'
H H 0.0000 0.0000 'International Tables Vol C Tables 4.2.6.8 and 6.1.1.4'
N N 0.0061 0.0033 'International Tables Vol C Tables 4.2.6.8 and 6.1.1.4'
O O 0.0106 0.0060 'International Tables Vol C Tables 4.2.6.8 and 6.1.1.4'
F F 0.0171 0.0103 'International Tables Vol C Tables 4.2.6.8 and 6.1.1.4'
S S 0.1246 0.1234 'International Tables Vol C Tables 4.2.6.8 and 6.1.1.4'
Fe Fe 0.3463 0.8444 'International Tables Vol C Tables 4.2.6.8 and 6.1.1.4'

loop_
_geom_angle_atom_site_label_1
_geom_angle_atom_site_label_2
_geom_angle_atom_site_label_3
_geom_angle
_geom_angle_site_symmetry_1
_geom_angle_site_symmetry_3
N45' Fe1A O51A 71.4(4) . .
N45' Fe1A O45A 12.8(4) . .
O51A Fe1A O45A 84.2(3) . .
N45' Fe1A N11A 100.8(3) . .
O51A Fe1A N11A 172.2(2) . .
O45A Fe1A N11A 88.0(2) . .
N45' Fe1A N31A 162.4(3) . 2_666
O51A Fe1A N31A 91.6(2) . 2_666
O45A Fe1A N31A 173.8(2) . 2_666
N11A Fe1A N31A 96.25(11) . 2_666
N45' Fe1A N33A 107.8(4) . 2_666
O51A Fe1A N33A 90.2(2) . 2_666
O45A Fe1A N33A 108.5(2) . 2_666
N11A Fe1A N33A 91.39(11) . 2_666
N31A Fe1A N33A 75.98(11) 2_666 2_666
N45' Fe1A N1A 93.7(4) . .
O51A Fe1A N1A 104.5(2) . .
O45A Fe1A N1A 90.8(3) . .
N11A Fe1A N1A 76.56(11) . .
N31A Fe1A N1A 85.88(11) 2_666 .
N33A Fe1A N1A 157.06(11) 2_666 .
N45' Fe1A O51' 82.2(4) . .
O51A Fe1A O51' 10.9(3) . .
O45A Fe1A O51' 94.9(3) . .
N11A Fe1A O51' 175.7(3) . .
N31A Fe1A O51' 81.1(3) 2_666 .
N33A Fe1A O51' 84.8(3) 2_666 .
N1A Fe1A O51' 106.4(3) . .
C10A N1A C2A 118.1(3) . .
C10A N1A Fe1A 111.6(2) . .
C2A N1A Fe1A 129.2(3) . .
N1A C2A C7A 121.0(4) . .
N1A C2A C3A 119.7(3) . .
C7A C2A C3A 119.3(4) . .
C4A C3A C2A 119.9(4) . .
C3A C4A C5A 120.9(5) . .
C6A C5A C4A 120.1(4) . .
C5A C6A C7A 120.6(4) . .
C8A C7A C2A 118.7(4) . .
C8A C7A C6A 122.2(4) . .
C2A C7A C6A 119.1(4) . .
C9A C8A C7A 119.6(4) . .
C8A C9A C10A 118.3(4) . .
N1A C10A C9A 124.0(4) . .
N1A C10A C11A 117.2(3) . .
C9A C10A C11A 118.8(3) . .
N11A C11A C10A 120.3(3) . .
C11A N11A C12A 117.9(3) . .
C11A N11A Fe1A 113.4(2) . .
C12A N11A Fe1A 128.3(2) . .
C13A C12A C27A 120.5(3) . .
C13A C12A N11A 120.7(3) . .
C27A C12A N11A 118.8(3) . .
C12A C13A C14A 120.1(3) . .
C15A C14A C13A 118.7(3) . .
C15A C14A C28A 120.3(3) . .
C13A C14A C28A 121.0(3) . .
C16A C15A C14A 121.8(3) . .
C15A C16A C27A 119.0(3) . .
C15A C16A C17A 122.9(3) . .
C27A C16A C17A 118.2(3) . .
C18A C17A C16A 111.4(3) . .
C18A C17A C29A 108.2(3) . .
C16A C17A C29A 107.3(3) . .
C19A C18A C23A 119.0(3) . .
C19A C18A C17A 123.7(3) . .
C23A C18A C17A 117.3(3) . .
C20A C19A C18A 121.8(4) . .
C19A C20A C21A 118.0(4) . .
C19A C20A C30A 120.7(4) . .
C21A C20A C30A 121.2(4) . .
C22A C21A C20A 122.0(4) . .
C21A C22A C23A 119.2(3) . .
C21A C22A N31A 119.7(3) . .
C23A C22A N31A 121.1(3) . .
O24A C23A C22A 116.8(3) . .
O24A C23A C18A 123.2(3) . .
C22A C23A C18A 120.0(3) . .
C23A O24A C25A 119.0(3) . .
O24A C25A O26A 108.9(3) . .
O24A C25A C29A 114.0(3) . .
O26A C25A C29A 111.0(3) . .
C27A O26A C25A 116.9(3) . .
O26A C27A C16A 124.1(3) . .
O26A C27A C12A 115.9(3) . .
C16A C27A C12A 119.9(3) . .
C25A C29A C17A 106.6(3) . .
C31A N31A C22A 117.9(3) . .
C31A N31A Fe1A 113.9(2) . 2_666
C22A N31A Fe1A 128.1(3) . 2_666
N31A C31A C32A 120.6(3) . .
N33A C32A C41A 123.4(4) . .
N33A C32A C31A 116.9(3) . .
C41A C32A C31A 119.7(3) . .
C32A N33A C34A 118.6(3) . .
C32A N33A Fe1A 112.2(2) . 2_666
C34A N33A Fe1A 128.1(2) . 2_666
N33A C34A C35A 119.9(3) . .
N33A C34A C39A 120.9(3) . .
C35A C34A C39A 119.2(3) . .
C36A C35A C34A 120.6(4) . .
C35A C36A C37A 120.1(4) . .
C38A C37A C36A 121.0(4) . .
C37A C38A C39A 121.1(4) . .
C40A C39A C38A 124.1(4) . .
C40A C39A C34A 118.0(4) . .
C38A C39A C34A 117.9(4) . .
C41A C40A C39A 120.4(4) . .
C40A C41A C32A 118.4(4) . .
C45A O45A Fe1A 153.0(8) . .
O45A C45A N46A 130.2(9) . .
C45A N46A C48A 108.7(12) . .
C45A N46A C47A 123.7(9) . .
C48A N46A C47A 127.6(12) . .
C46' N45' Fe1A 170.1(15) . .
N45' C46' C47' 166(2) . .
O53A S50A O52A 115.2(5) . .
O53A S50A O51A 113.5(5) . .
O52A S50A O51A 114.5(5) . .
O53A S50A C50A 110.0(6) . .
O52A S50A C50A 100.5(5) . .
O51A S50A C50A 101.3(5) . .
S50A O51A Fe1A 153.2(5) . .
F51A C50A F52A 102.7(11) . .
F51A C50A F53A 103.2(11) . .
F52A C50A F53A 102.6(10) . .
F51A C50A S50A 118.7(9) . .
F52A C50A S50A 117.9(9) . .
F53A C50A S50A 109.7(9) . .
O51' S50' O53' 117.1(9) . .
O51' S50' O52' 113.8(10) . .
O53' S50' O52' 110.0(10) . .
O51' S50' C50' 104.6(6) . .
O53' S50' C50' 105.9(8) . .
O52' S50' C50' 104.0(9) . .
S50' O51' Fe1A 145.7(7) . .
F51' C50' F53' 112.8(11) . .
F51' C50' F52' 98.4(11) . .
F53' C50' F52' 90.7(10) . .
F51' C50' S50' 119.3(9) . .
F53' C50' S50' 120.7(9) . .
F52' C50' S50' 107.1(10) . .
N45" Fe1B O51B 80.4(7) . .
N45" Fe1B O51" 81.2(8) . .
O51B Fe1B O51" 2.1(9) . .
N45" Fe1B O45B 8.1(8) . .
O51B Fe1B O45B 88.5(4) . .
O51" Fe1B O45B 89.2(6) . .
N45" Fe1B N11B 96.4(6) . .
O51B Fe1B N11B 175.5(3) . .
O51" Fe1B N11B 177.2(5) . .
O45B Fe1B N11B 88.3(2) . .
N45" Fe1B N33B 108.6(8) . 2_656
O51B Fe1B N33B 89.7(3) . 2_656
O51" Fe1B N33B 91.3(6) . 2_656
O45B Fe1B N33B 107.9(3) . 2_656
N11B Fe1B N33B 88.24(10) . 2_656
N45" Fe1B N31B 170.6(7) . 2_656
O51B Fe1B N31B 91.8(3) . 2_656
O51" Fe1B N31B 91.0(6) . 2_656
O45B Fe1B N31B 175.5(3) . 2_656
N11B Fe1B N31B 91.60(10) . 2_656
N33B Fe1B N31B 76.57(10) 2_656 2_656
N45" Fe1B N1B 92.3(8) . .
O51B Fe1B N1B 106.6(3) . .
O51" Fe1B N1B 104.6(6) . .
O45B Fe1B N1B 90.9(3) . .
N11B Fe1B N1B 76.66(10) . .
N33B Fe1B N1B 155.60(10) 2_656 .
N31B Fe1B N1B 84.70(10) 2_656 .
C10B N1B C2B 118.1(3) . .
C10B N1B Fe1B 111.8(2) . .
C2B N1B Fe1B 129.2(2) . .
N1B C2B C3B 119.3(3) . .
N1B C2B C7B 121.3(3) . .
C3B C2B C7B 119.4(3) . .
C4B C3B C2B 119.7(4) . .
C3B C4B C5B 121.2(5) . .
C6B C5B C4B 119.9(4) . .
C5B C6B C7B 121.3(4) . .
C8B C7B C2B 118.4(3) . .
C8B C7B C6B 123.2(4) . .
C2B C7B C6B 118.4(4) . .
C9B C8B C7B 119.5(3) . .
C8B C9B C10B 118.9(3) . .
N1B C10B C9B 123.6(3) . .
N1B C10B C11B 116.9(3) . .
C9B C10B C11B 119.4(3) . .
N11B C11B C10B 120.3(3) . .
C11B N11B C12B 118.1(3) . .
C11B N11B Fe1B 113.5(2) . .
C12B N11B Fe1B 128.4(2) . .
C13B C12B C27B 119.6(3) . .
C13B C12B N11B 120.2(3) . .
C27B C12B N11B 120.2(3) . .
C12B C13B C14B 121.0(3) . .
C15B C14B C13B 118.7(3) . .
C15B C14B C28B 121.4(3) . .
C13B C14B C28B 119.9(3) . .
C14B C15B C16B 121.3(3) . .
C27B C16B C15B 119.0(3) . .
C27B C16B C17B 118.4(3) . .
C15B C16B C17B 122.5(3) . .
C18B C17B C29B 106.9(2) . .
C18B C17B C16B 113.4(3) . .
C29B C17B C16B 107.3(3) . .
C23B C18B C19B 119.2(3) . .
C23B C18B C17B 117.1(3) . .
C19B C18B C17B 123.4(3) . .
C20B C19B C18B 121.1(3) . .
C21B C20B C19B 119.0(3) . .
C21B C20B C30B 120.8(4) . .
C19B C20B C30B 120.2(3) . .
C20B C21B C22B 121.0(3) . .
C21B C22B C23B 119.5(3) . .
C21B C22B N31B 119.4(3) . .
C23B C22B N31B 121.0(3) . .
O24B C23B C18B 123.0(3) . .
O24B C23B C22B 116.9(3) . .
C18B C23B C22B 120.1(3) . .
C23B O24B C25B 119.3(2) . .
O26B C25B O24B 108.5(3) . .
O26B C25B C29B 111.1(2) . .
O24B C25B C29B 113.1(3) . .
C27B O26B C25B 117.3(2) . .
O26B C27B C16B 123.9(3) . .
O26B C27B C12B 115.7(3) . .
C16B C27B C12B 120.4(3) . .
C25B C29B C17B 107.0(3) . .
C31B N31B C22B 119.1(3) . .
C31B N31B Fe1B 112.4(2) . 2_656
C22B N31B Fe1B 128.1(2) . 2_656
N31B C31B C32B 120.7(3) . .
N33B C32B C41B 123.8(3) . .
N33B C32B C31B 117.2(3) . .
C41B C32B C31B 118.9(3) . .
C32B N33B C34B 118.2(3) . .
C32B N33B Fe1B 112.3(2) . 2_656
C34B N33B Fe1B 129.1(2) . 2_656
N33B C34B C35B 119.4(3) . .
N33B C34B C39B 120.9(3) . .
C35B C34B C39B 119.6(3) . .
C36B C35B C34B 119.4(3) . .
C35B C36B C37B 121.2(4) . .
C38B C37B C36B 120.4(3) . .
C37B C38B C39B 120.6(4) . .
C40B C39B C38B 122.4(3) . .
C40B C39B C34B 118.8(3) . .
C38B C39B C34B 118.8(3) . .
C41B C40B C39B 119.8(3) . .
C40B C41B C32B 118.2(3) . .
C45B O45B Fe1B 126.1(7) . .
O45B C45B N46B 122.0(8) . .
C45B N46B C48B 125.5(9) . .
C45B N46B C47B 121.7(7) . .
C48B N46B C47B 112.8(8) . .
C46" N45" Fe1B 174.6(19) . .
N45" C46" C47" 175(2) . .
O51B S50B O52B 114.9(6) . .
O51B S50B O53B 107.9(6) . .
O52B S50B O53B 114.7(6) . .
O51B S50B C50B 104.0(5) . .
O52B S50B C50B 104.2(5) . .
O53B S50B C50B 110.6(5) . .
S50B O51B Fe1B 146.1(8) . .
F51B C50B F52B 116.2(10) . .
F51B C50B F53B 104.7(9) . .
F52B C50B F53B 111.6(10) . .
F51B C50B S50B 110.4(8) . .
F52B C50B S50B 105.1(8) . .
F53B C50B S50B 108.7(7) . .
O53" S50" O51" 118.6(10) . .
O53" S50" O52" 121.8(10) . .
O51" S50" O52" 115.8(10) . .
O53" S50" C50" 95.1(8) . .
O51" S50" C50" 98.5(8) . .
O52" S50" C50" 96.1(8) . .
S50" O51" Fe1B 141.8(15) . .
F53" C50" F52" 120.2(14) . .
F53" C50" F51" 116.3(14) . .
F52" C50" F51" 112.2(13) . .
F53" C50" S50" 101.9(12) . .
F52" C50" S50" 103.6(12) . .
F51" C50" S50" 98.3(11) . .
O51* Fe1C O51C 7.0(9) . .
O51* Fe1C N11C 172.9(7) . .
O51C Fe1C N11C 165.9(3) . .
O51* Fe1C N31C 89.9(7) . 2_765
O51C Fe1C N31C 96.9(3) . 2_765
N11C Fe1C N31C 97.13(10) . 2_765
O51* Fe1C N1C 104.1(7) . .
O51C Fe1C N1C 104.6(3) . .
N11C Fe1C N1C 77.01(11) . .
N31C Fe1C N1C 87.49(10) 2_765 .
O51* Fe1C N33C 88.9(7) . 2_765
O51C Fe1C N33C 90.2(2) . 2_765
N11C Fe1C N33C 92.19(10) . 2_765
N31C Fe1C N33C 76.11(10) 2_765 2_765
N1C Fe1C N33C 159.18(10) . 2_765
O51* Fe1C N45C 87.6(7) . .
O51C Fe1C N45C 80.6(3) . .
N11C Fe1C N45C 85.50(11) . .
N31C Fe1C N45C 172.90(13) 2_765 .
N1C Fe1C N45C 86.68(12) . .
N33C Fe1C N45C 110.46(12) 2_765 .
C10C N1C C2C 118.2(3) . .
C10C N1C Fe1C 111.6(2) . .
C2C N1C Fe1C 130.2(2) . .
N1C C2C C3C 119.7(3) . .
N1C C2C C7C 121.0(4) . .
C3C C2C C7C 119.3(4) . .
C4C C3C C2C 119.2(5) . .
C3C C4C C5C 121.3(5) . .
C6C C5C C4C 120.2(5) . .
C5C C6C C7C 120.8(5) . .
C8C C7C C6C 122.5(4) . .
C8C C7C C2C 118.4(4) . .
C6C C7C C2C 119.1(5) . .
C9C C8C C7C 120.1(4) . .
C8C C9C C10C 118.8(4) . .
N1C C10C C9C 123.4(3) . .
N1C C10C C11C 117.0(3) . .
C9C C10C C11C 119.6(3) . .
N11C C11C C10C 120.9(3) . .
C11C N11C C12C 118.4(3) . .
C11C N11C Fe1C 113.5(2) . .
C12C N11C Fe1C 128.1(2) . .
C13C C12C C27C 120.4(3) . .
C13C C12C N11C 120.2(3) . .
C27C C12C N11C 119.4(3) . .
C12C C13C C14C 120.2(3) . .
C15C C14C C13C 119.1(3) . .
C15C C14C C28C 120.3(3) . .
C13C C14C C28C 120.6(3) . .
C14C C15C C16C 121.5(3) . .
C15C C16C C27C 118.9(3) . .
C15C C16C C17C 123.1(3) . .
C27C C16C C17C 118.0(3) . .
C18C C17C C16C 112.4(3) . .
C18C C17C C29C 108.0(3) . .
C16C C17C C29C 107.1(3) . .
C19C C18C C23C 119.1(3) . .
C19C C18C C17C 123.2(3) . .
C23C C18C C17C 117.6(3) . .
C18C C19C C20C 121.9(3) . .
C21C C20C C19C 118.2(4) . .
C21C C20C C30C 121.0(4) . .
C19C C20C C30C 120.8(4) . .
C22C C21C C20C 120.3(4) . .
C23C C22C C21C 120.6(3) . .
C23C C22C N31C 120.6(3) . .
C21C C22C N31C 118.8(3) . .
O24C C23C C22C 116.6(3) . .
O24C C23C C18C 123.4(3) . .
C22C C23C C18C 120.0(3) . .
C23C O24C C25C 118.9(3) . .
O26C C25C O24C 109.3(3) . .
O26C C25C C29C 111.9(3) . .
O24C C25C C29C 112.3(3) . .
C27C O26C C25C 118.3(3) . .
O26C C27C C12C 116.7(3) . .
O26C C27C C16C 123.5(3) . .
C12C C27C C16C 119.9(3) . .
C25C C29C C17C 106.6(3) . .
C31C N31C C22C 118.4(3) . .
C31C N31C Fe1C 113.8(2) . 2_765
C22C N31C Fe1C 127.7(2) . 2_765
N31C C31C C32C 120.5(3) . .
N33C C32C C41C 124.6(3) . .
N33C C32C C31C 116.2(3) . .
C41C C32C C31C 118.9(3) . .
C32C N33C C34C 117.0(3) . .
C32C N33C Fe1C 112.6(2) . 2_765
C34C N33C Fe1C 128.5(2) . 2_765
N33C C34C C35C 118.9(3) . .
N33C C34C C39C 121.5(3) . .
C35C C34C C39C 119.6(3) . .
C36C C35C C34C 119.5(4) . .
C35C C36C C37C 120.9(4) . .
C38C C37C C36C 120.8(3) . .
C37C C38C C39C 120.2(4) . .
C40C C39C C34C 118.6(3) . .
C40C C39C C38C 122.7(3) . .
C34C C39C C38C 118.7(3) . .
C41C C40C C39C 119.8(3) . .
C40C C41C C32C 118.3(3) . .
C46C N45C Fe1C 163.7(4) . .
N45C C46C C47C 175.4(6) . .
O52C S50C O53C 115.8(4) . .
O52C S50C O51C 114.5(4) . .
O53C S50C O51C 113.7(4) . .
O52C S50C C50C 106.4(5) . .
O53C S50C C50C 104.6(4) . .
O51C S50C C50C 99.7(4) . .
S50C O51C Fe1C 143.3(6) . .
F52C C50C F51C 107.3(8) . .
F52C C50C F53C 109.9(8) . .
F51C C50C F53C 107.6(7) . .
F52C C50C S50C 111.6(5) . .
F51C C50C S50C 110.0(7) . .
F53C C50C S50C 110.4(6) . .
O53* S50* O52* 117.2(11) . .
O53* S50* O51* 114.8(11) . .
O52* S50* O51* 112.9(11) . .
O53* S50* C50* 103.9(9) . .
O52* S50* C50* 103.1(9) . .
O51* S50* C50* 102.5(9) . .
S50* O51* Fe1C 159.5(17) . .
F52* C50* F51* 109.5(13) . .
F52* C50* F53* 107.1(13) . .
F51* C50* F53* 109.3(13) . .
F52* C50* S50* 111.8(12) . .
F51* C50* S50* 109.8(11) . .
F53* C50* S50* 109.2(11) . .
O63 S60 O62 120.3(3) . .
O63 S60 O61 114.5(2) . .
O62 S60 O61 114.9(3) . .
O63 S60 C60 100.3(3) . .
O62 S60 C60 101.1(2) . .
O61 S60 C60 101.0(2) . .
F62 C60 F61 104.2(5) . .
F62 C60 F63 107.1(5) . .
F61 C60 F63 103.1(4) . .
F62 C60 S60 113.2(4) . .
F61 C60 S60 113.8(4) . .
F63 C60 S60 114.3(4) . .
O73 S70 O71 113.8(2) . .
O73 S70 O72 116.7(3) . .
O71 S70 O72 115.1(2) . .
O73 S70 C70 103.8(3) . .
O71 S70 C70 103.8(2) . .
O72 S70 C70 100.8(3) . .
F73 C70 F71 107.4(4) . .
F73 C70 F72 107.7(5) . .
F71 C70 F72 106.3(5) . .
F73 C70 S70 111.7(5) . .
F71 C70 S70 112.4(4) . .
F72 C70 S70 111.1(4) . .
O81 S80 O83 118.2(6) . .
O81 S80 O82 115.7(6) . .
O83 S80 O82 113.1(5) . .
O81 S80 C80 102.6(7) . .
O83 S80 C80 103.2(5) . .
O82 S80 C80 100.7(4) . .
F82 C80 F83 111.0(8) . .
F82 C80 F81 104.5(7) . .
F83 C80 F81 106.2(8) . .
F82 C80 S80 110.4(7) . .
F83 C80 S80 112.8(6) . .
F81 C80 S80 111.6(7) . .
O82' S80' O83' 126.7(6) . .
O82' S80' O81' 114.2(7) . .
O83' S80' O81' 110.3(7) . .
O82' S80' C80' 100.2(5) . .
O83' S80' C80' 101.9(5) . .
O81' S80' C80' 97.2(6) . .
F83' C80' F81' 109.0(9) . .
F83' C80' F82' 107.6(9) . .
F81' C80' F82' 104.0(8) . .
F83' C80' S80' 113.2(7) . .
F81' C80' S80' 109.8(7) . .
F82' C80' S80' 112.8(7) . .

loop_
_geom_bond_atom_site_label_1
_geom_bond_atom_site_label_2
_geom_bond_distance
_geom_bond_site_symmetry_2
Fe1A N45' 2.068(16) .
Fe1A O51A 2.092(6) .
Fe1A O45A 2.136(8) .
Fe1A N11A 2.175(3) .
Fe1A N31A 2.195(3) 2_666
Fe1A N33A 2.214(3) 2_666
Fe1A N1A 2.217(3) .
Fe1A O51' 2.220(9) .
N1A C10A 1.324(5) .
N1A C2A 1.370(5) .
C2A C7A 1.414(5) .
C2A C3A 1.416(6) .
C3A C4A 1.358(6) .
C4A C5A 1.420(7) .
C5A C6A 1.352(7) .
C6A C7A 1.418(6) .
C7A C8A 1.400(6) .
C8A C9A 1.366(6) .
C9A C10A 1.402(5) .
C10A C11A 1.474(5) .
C11A N11A 1.268(4) .
N11A C12A 1.445(4) .
C12A C13A 1.381(5) .
C12A C27A 1.397(5) .
C13A C14A 1.401(5) .
C14A C15A 1.390(5) .
C14A C28A 1.509(5) .
C15A C16A 1.385(5) .
C16A C27A 1.394(5) .
C16A C17A 1.517(5) .
C17A C18A 1.500(5) .
C17A C29A 1.542(5) .
C18A C19A 1.390(5) .
C18A C23A 1.401(5) .
C19A C20A 1.382(6) .
C20A C21A 1.389(6) .
C20A C30A 1.523(6) .
C21A C22A 1.384(6) .
C22A C23A 1.393(5) .
C22A N31A 1.441(5) .
C23A O24A 1.368(4) .
O24A C25A 1.428(4) .
C25A O26A 1.433(4) .
C25A C29A 1.490(5) .
O26A C27A 1.376(4) .
N31A C31A 1.256(5) .
N31A Fe1A 2.195(3) 2_666
C31A C32A 1.467(6) .
C32A N33A 1.333(5) .
C32A C41A 1.404(6) .
N33A C34A 1.372(4) .
N33A Fe1A 2.214(3) 2_666
C34A C35A 1.398(5) .
C34A C39A 1.426(5) .
C35A C36A 1.368(5) .
C36A C37A 1.403(7) .
C37A C38A 1.331(7) .
C38A C39A 1.426(6) .
C39A C40A 1.403(6) .
C40A C41A 1.366(6) .
O45A C45A 1.134(11) .
C45A N46A 1.220(10) .
N46A C48A 1.336(14) .
N46A C47A 1.459(16) .
N45' C46' 1.05(2) .
C46' C47' 1.61(3) .
S50A O53A 1.347(7) .
S50A O52A 1.391(6) .
S50A O51A 1.420(5) .
S50A C50A 1.780(13) .
C50A F51A 1.228(11) .
C50A F52A 1.262(11) .
C50A F53A 1.342(12) .
S50' O51' 1.369(9) .
S50' O53' 1.379(11) .
S50' O52' 1.407(12) .
S50' C50' 1.756(13) .
C50' F51' 1.238(11) .
C50' F53' 1.243(11) .
C50' F52' 1.363(13) .
Fe1B N45" 2.06(3) .
Fe1B O51B 2.094(7) .
Fe1B O51" 2.118(15) .
Fe1B O45B 2.142(9) .
Fe1B N11B 2.178(3) .
Fe1B N33B 2.201(3) 2_656
Fe1B N31B 2.208(3) 2_656
Fe1B N1B 2.211(3) .
N1B C10B 1.333(4) .
N1B C2B 1.368(4) .
C2B C3B 1.414(6) .
C2B C7B 1.423(5) .
C3B C4B 1.372(6) .
C4B C5B 1.410(7) .
C5B C6B 1.349(7) .
C6B C7B 1.424(6) .
C7B C8B 1.400(6) .
C8B C9B 1.370(5) .
C9B C10B 1.399(4) .
C10B C11B 1.474(5) .
C11B N11B 1.274(4) .
N11B C12B 1.435(4) .
C12B C13B 1.379(4) .
C12B C27B 1.401(4) .
C13B C14B 1.402(5) .
C14B C15B 1.387(4) .
C14B C28B 1.511(4) .
C15B C16B 1.396(4) .
C16B C27B 1.394(5) .
C16B C17B 1.528(4) .
C17B C18B 1.516(5) .
C17B C29B 1.524(5) .
C18B C23B 1.392(4) .
C18B C19B 1.393(5) .
C19B C20B 1.391(5) .
C20B C21B 1.384(5) .
C20B C30B 1.512(5) .
C21B C22B 1.390(5) .
C22B C23B 1.398(5) .
C22B N31B 1.436(4) .
C23B O24B 1.380(4) .
O24B C25B 1.429(4) .
C25B O26B 1.425(4) .
C25B C29B 1.511(5) .
O26B C27B 1.377(4) .
N31B C31B 1.264(4) .
N31B Fe1B 2.208(3) 2_656
C31B C32B 1.471(4) .
C32B N33B 1.331(4) .
C32B C41B 1.406(5) .
N33B C34B 1.372(4) .
N33B Fe1B 2.201(3) 2_656
C34B C35B 1.406(5) .
C34B C39B 1.423(5) .
C35B C36B 1.384(5) .
C36B C37B 1.401(6) .
C37B C38B 1.356(6) .
C38B C39B 1.421(5) .
C39B C40B 1.392(5) .
C40B C41B 1.374(5) .
O45B C45B 1.235(12) .
C45B N46B 1.296(10) .
N46B C48B 1.409(13) .
N46B C47B 1.482(12) .
N45" C46" 1.26(3) .
C46" C47" 1.39(3) .
S50B O51B 1.437(7) .
S50B O52B 1.468(7) .
S50B O53B 1.471(7) .
S50B C50B 1.810(11) .
C50B F51B 1.303(9) .
C50B F52B 1.306(11) .
C50B F53B 1.315(10) .
S50" O53" 1.388(11) .
S50" O51" 1.419(11) .
S50" O52" 1.451(12) .
S50" C50" 1.971(17) .
C50" F53" 1.248(13) .
C50" F52" 1.276(13) .
C50" F51" 1.330(14) .
Fe1C O51* 2.054(17) .
Fe1C O51C 2.079(6) .
Fe1C N11C 2.159(3) .
Fe1C N31C 2.191(3) 2_765
Fe1C N1C 2.207(3) .
Fe1C N33C 2.213(3) 2_765
Fe1C N45C 2.214(3) .
N1C C10C 1.333(4) .
N1C C2C 1.375(5) .
C2C C3C 1.417(6) .
C2C C7C 1.420(5) .
C3C C4C 1.370(7) .
C4C C5C 1.404(8) .
C5C C6C 1.353(9) .
C6C C7C 1.406(7) .
C7C C8C 1.395(7) .
C8C C9C 1.364(6) .
C9C C10C 1.401(5) .
C10C C11C 1.462(5) .
C11C N11C 1.266(4) .
N11C C12C 1.448(4) .
C12C C13C 1.381(4) .
C12C C27C 1.394(5) .
C13C C14C 1.394(5) .
C14C C15C 1.387(5) .
C14C C28C 1.517(4) .
C15C C16C 1.387(4) .
C16C C27C 1.398(5) .
C16C C17C 1.513(4) .
C17C C18C 1.509(5) .
C17C C29C 1.538(5) .
C18C C19C 1.381(5) .
C18C C23C 1.396(4) .
C19C C20C 1.399(6) .
C20C C21C 1.395(5) .
C20C C30C 1.507(6) .
C21C C22C 1.392(5) .
C22C C23C 1.384(5) .
C22C N31C 1.445(4) .
C23C O24C 1.370(4) .
O24C C25C 1.428(4) .
C25C O26C 1.420(4) .
C25C C29C 1.502(5) .
O26C C27C 1.375(4) .
N31C C31C 1.257(5) .
N31C Fe1C 2.191(3) 2_765
C31C C32C 1.478(5) .
C32C N33C 1.333(4) .
C32C C41C 1.401(5) .
N33C C34C 1.375(4) .
N33C Fe1C 2.213(3) 2_765
C34C C35C 1.415(5) .
C34C C39C 1.417(5) .
C35C C36C 1.377(5) .
C36C C37C 1.404(6) .
C37C C38C 1.354(6) .
C38C C39C 1.432(5) .
C39C C40C 1.395(5) .
C40C C41C 1.363(5) .
N45C C46C 1.139(5) .
C46C C47C 1.460(7) .
S50C O52C 1.407(5) .
S50C O53C 1.439(5) .
S50C O51C 1.457(5) .
S50C C50C 1.801(8) .
C50C F52C 1.318(9) .
C50C F51C 1.323(9) .
C50C F53C 1.337(9) .
S50* O53* 1.419(12) .
S50* O52* 1.428(12) .
S50* O51* 1.442(12) .
S50* C50* 1.811(16) .
C50* F52* 1.321(14) .
C50* F51* 1.321(14) .
C50* F53* 1.339(14) .
S60 O63 1.401(4) .
S60 O62 1.427(4) .
S60 O61 1.428(3) .
S60 C60 1.792(6) .
C60 F62 1.331(6) .
C60 F61 1.352(6) .
C60 F63 1.355(6) .
S70 O73 1.411(3) .
S70 O71 1.422(3) .
S70 O72 1.440(4) .
S70 C70 1.803(6) .
C70 F73 1.316(6) .
C70 F71 1.335(6) .
C70 F72 1.339(7) .
S80 O81 1.430(8) .
S80 O83 1.460(7) .
S80 O82 1.460(6) .
S80 C80 1.844(11) .
C80 F82 1.304(9) .
C80 F83 1.313(10) .
C80 F81 1.314(9) .
S80' O82' 1.389(8) .
S80' O83' 1.396(8) .
S80' O81' 1.490(10) .
S80' C80' 1.874(10) .
C80' F83' 1.288(10) .
C80' F81' 1.314(10) .
C80' F82' 1.318(10) .

loop_
_platon_squeeze_void_nr
_platon_squeeze_void_average_x
_platon_squeeze_void_average_y
_platon_squeeze_void_average_z
_platon_squeeze_void_volume
_platon_squeeze_void_count_electrons
_platon_squeeze_void_content
1 -0.012 0.000 0.000 678 62 ' '
2 0.280 0.702 0.318 11 2 ' '
3 0.284 0.793 0.172 13 2 ' '
4 0.715 0.207 0.828 13 2 ' '
5 0.719 0.298 0.682 11 2 ' '
